data_7135397
loop_
_publ_author_name
'Colliard, Ian'
'Deblonde, Gauthier J.-P.'

_publ_section_title
;
 Actinide complexes with Wells-Dawson polyoxometalates (part 2):
 californium.
;
_journal_issue 13
_journal_name_full 'Chemical communications (Cambridge, England)'
_journal_page_first 4023
_journal_page_last 4027
_journal_paper_doi 10.1039/d5cc07083j
_journal_volume 62
_journal_year 2026
_chemical_formula_moiety '4(Cf O122 P4 W34), 68(K), 4(O)'
_chemical_formula_sum 'Cf4 K68 O492 P16 W136'
_chemical_formula_weight 37033.92
_space_group_crystal_system monoclinic
_space_group_IT_number 14
_space_group_name_Hall '-P 2yn'
_space_group_name_H-M_alt 'P 1 21/n 1'
_atom_sites_solution_primary dual
_audit_creation_date 2025-12-08
_audit_creation_method
;
Olex2 1.5
(compiled 2025.07.13 svn.rb7424aed for OlexSys, GUI svn.r7314)
;
_audit_update_record
;
2025-12-10 deposited with the CCDC.	2026-01-14 downloaded from the CCDC.
;
_cell_angle_alpha 90
_cell_angle_beta 90.6350(10)
_cell_angle_gamma 90
_cell_formula_units_Z 1
_cell_length_a 12.3745(2)
_cell_length_b 23.4607(3)
_cell_length_c 51.8190(6)
_cell_measurement_reflns_used 58979
_cell_measurement_temperature 298
_cell_measurement_theta_max 34.5750
_cell_measurement_theta_min 3.4640
_cell_volume 15042.9(4)
_computing_cell_refinement 'CrysAlisPro 1.171.41.123a (Rigaku OD, 2022)'
_computing_data_collection 'CrysAlisPro 1.171.41.123a (Rigaku OD, 2022)'
_computing_data_reduction 'CrysAlisPro 1.171.41.123a (Rigaku OD, 2022)'
_computing_molecular_graphics 'Olex2 1.5 (Dolomanov et al., 2009)'
_computing_publication_material 'Olex2 1.5 (Dolomanov et al., 2009)'
_computing_structure_refinement 'SHELXL 2019/3 (Sheldrick, 2015)'
_computing_structure_solution 'SHELXT 2018/2 (Sheldrick, 2018)'
_diffrn_ambient_temperature 298
_diffrn_detector 'Hybrid Pixel Array Detector'
_diffrn_detector_area_resol_mean 5.8140
_diffrn_detector_type 'Pilatus 300K'
_diffrn_measured_fraction_theta_full 0.996
_diffrn_measured_fraction_theta_max 0.876
_diffrn_measurement_details
;
List of Runs (angles in degrees, time in seconds):

  # Type    Start    End  Width  t~exp~   \w     \q     \k     \f   Frames
#--------------------------------------------------------------------------
  1  \w     18.00  55.24   0.38    3.00    --   12.09-111.00   3.00   98
  2  \w      4.00  47.32   0.38    3.00    --   12.09 -99.00-120.00  114
  3  \w    -12.00  48.04   0.38    3.00    --   12.09 -99.00 120.00  158
  4  \w    -12.00  29.04   0.38    3.00    --   12.09 -99.00 -90.00  108
  5  \w     -5.00  74.04   0.38    3.00    --   12.09  57.00-180.00  208
  6  \w      8.00  81.34   0.38    3.00    --   12.09  57.00 -30.00  193
  7  \w    -62.00 -28.94   0.38    3.00    --   12.09 -19.00   0.00   87
  8  \w    -14.00  17.16   0.38    3.00    --   12.09 -19.00   0.00   82
;
_diffrn_measurement_device 'four-circle diffractometer'
_diffrn_measurement_device_type 'ROD, Synergy Custom DW system, Pilatus 300K'
_diffrn_measurement_method '\w scans'
_diffrn_orient_matrix_type 'CrysAlisPro convention (1999,Acta A55,543-557)'
_diffrn_orient_matrix_UB_11 0.0090253000
_diffrn_orient_matrix_UB_12 -0.0194192000
_diffrn_orient_matrix_UB_13 0.0102896000
_diffrn_orient_matrix_UB_21 0.0021220000
_diffrn_orient_matrix_UB_22 -0.0228234000
_diffrn_orient_matrix_UB_23 -0.0089577000
_diffrn_orient_matrix_UB_31 0.0565870000
_diffrn_orient_matrix_UB_32 0.0039595000
_diffrn_orient_matrix_UB_33 -0.0011523000
_diffrn_radiation_monochromator mirror
_diffrn_radiation_probe x-ray
_diffrn_radiation_type 'Mo K\a'
_diffrn_radiation_wavelength 0.71073
_diffrn_reflns_av_R_equivalents 0.1342
_diffrn_reflns_av_unetI/netI 0.1074
_diffrn_reflns_Laue_measured_fraction_full 0.996
_diffrn_reflns_Laue_measured_fraction_max 0.876
_diffrn_reflns_limit_h_max 17
_diffrn_reflns_limit_h_min -19
_diffrn_reflns_limit_k_max 36
_diffrn_reflns_limit_k_min -35
_diffrn_reflns_limit_l_max 82
_diffrn_reflns_limit_l_min -80
_diffrn_reflns_number 208996
_diffrn_reflns_point_group_measured_fraction_full 0.996
_diffrn_reflns_point_group_measured_fraction_max 0.876
_diffrn_reflns_theta_full 25.242
_diffrn_reflns_theta_max 34.834
_diffrn_reflns_theta_min 3.293
_diffrn_source 'Rotating-anode X-ray tube'
_diffrn_source_type 'Rigaku (Mo) X-ray Source'
_exptl_absorpt_coefficient_mu 27.037
_exptl_absorpt_correction_T_max 1.00000
_exptl_absorpt_correction_T_min 0.12368
_exptl_absorpt_correction_type multi-scan
_exptl_absorpt_process_details
;
CrysAlisPro 1.171.41.123a (Rigaku Oxford Diffraction, 2022)
Empirical absorption correction using spherical harmonics,
implemented in SCALE3 ABSPACK scaling algorithm.
;
_exptl_crystal_colour 'clear colourless'
_exptl_crystal_colour_lustre clear
_exptl_crystal_colour_primary colourless
_exptl_crystal_density_diffrn 4.088
_exptl_crystal_description plate
_exptl_crystal_F_000 15924
_exptl_crystal_size_max 0.62
_exptl_crystal_size_mid 0.063
_exptl_crystal_size_min 0.05
_refine_diff_density_max 4.759
_refine_diff_density_min -3.808
_refine_diff_density_rms 0.710
_refine_ls_extinction_method none
_refine_ls_goodness_of_fit_ref 1.041
_refine_ls_hydrogen_treatment undef
_refine_ls_matrix_type full
_refine_ls_number_parameters 1652
_refine_ls_number_reflns 57285
_refine_ls_number_restraints 0
_refine_ls_restrained_S_all 1.041
_refine_ls_R_factor_all 0.1238
_refine_ls_R_factor_gt 0.0794
_refine_ls_shift/su_max 0.001
_refine_ls_shift/su_mean 0.000
_refine_ls_structure_factor_coef Fsqd
_refine_ls_weighting_details 'w=1/[\s^2^(Fo^2^)+(0.1318P)^2^+14.2113P] where P=(Fo^2^+2Fc^2^)/3'
_refine_ls_weighting_scheme calc
_refine_ls_wR_factor_gt 0.2139
_refine_ls_wR_factor_ref 0.2351
_reflns_Friedel_coverage 0.000
_reflns_number_gt 35995
_reflns_number_total 57285
_reflns_threshold_expression 'I > 2\s(I)'
_cod_data_source_file d5cc07083j2.cif
_cod_data_source_block cfp2w17_mp
_cod_database_code 7135397
_shelx_shelxl_version_number 2019/3
_chemical_oxdiff_formula 'Pu W34 O130 K17 P4'
_shelx_space_group_comment
;
The symmetry employed for this shelxl refinement is uniquely defined
by the following loop, which should always be used as a source of
symmetry information in preference to the above space-group names.
They are only intended as comments.
;
_cell_oxdiff_angle_alpha 90.0048(9)
_cell_oxdiff_angle_beta 90.6317(8)
_cell_oxdiff_angle_gamma 90.0118(11)
_cell_oxdiff_length_a 12.37084(17)
_cell_oxdiff_length_b 23.4667(3)
_cell_oxdiff_length_c 51.8213(4)
_cell_oxdiff_measurement_reflns_used 58919
_cell_oxdiff_volume 15042.9(3)
_shelx_estimated_absorpt_t_max 0.345
_shelx_estimated_absorpt_t_min 0.021
_olex2_refinement_description
;
1. Others
 Fixed Sof: K3(0.75) K4(0.75) K6(0.75) K7(0.75) K9(0.75) K10(0.75) K11(0.75)
 K12(0.75) K14(0.75) K16(0.5) K17(0.75) K18(0.5) K19(0.75) K20(0.75) K21(0.75)
 K22(0.25)
;
_smtbx_masks_void_probe_radius 1.2
_smtbx_masks_void_truncation_radius 1.2
_olex2_submission_special_instructions 'No special instructions were received'
_oxdiff_exptl_absorpt_empirical_details
;
Empirical correction (ABSPACK) includes:
- Absorption correction using spherical harmonics
- Frame scaling
;
_oxdiff_exptl_absorpt_empirical_full_max 5.400
_oxdiff_exptl_absorpt_empirical_full_min 0.365

loop_
_space_group_symop_operation_xyz
'x, y, z'
'-x+1/2, y+1/2, -z+1/2'
'-x, -y, -z'
'x-1/2, -y-1/2, z-1/2'

loop_
_atom_site_label
_atom_site_type_symbol
_atom_site_fract_x
_atom_site_fract_y
_atom_site_fract_z
_atom_site_U_iso_or_equiv
_atom_site_adp_type
_atom_site_occupancy
_atom_site_site_symmetry_order
_atom_site_calc_flag
_atom_site_refinement_flags_posn
_atom_site_refinement_flags_adp
_atom_site_refinement_flags_occupancy
_atom_site_disorder_assembly
_atom_site_disorder_group
Cf1 Cf 0.49888(4) 0.59437(2) 0.28431(2) 0.02600(10) Uani 1 1 d . . . . .
W1 W 0.75875(5) 0.53313(3) 0.25070(2) 0.02624(12) Uani 1 1 d . . . . .
W2 W 0.85138(5) 0.66835(3) 0.21959(2) 0.02574(12) Uani 1 1 d . . . . .
W3 W 0.61768(5) 0.48028(3) 0.16161(2) 0.02600(12) Uani 1 1 d . . . . .
W4 W 0.85250(5) 0.53764(3) 0.18151(2) 0.02546(12) Uani 1 1 d . . . . .
W5 W 0.63443(5) 0.68265(3) 0.34483(2) 0.02530(12) Uani 1 1 d . . . . .
W6 W 0.63656(5) 0.57822(3) 0.38963(2) 0.02757(13) Uani 1 1 d . . . . .
W7 W 0.61533(5) 0.72362(3) 0.24078(2) 0.02640(12) Uani 1 1 d . . . . .
W8 W 0.85639(5) 0.63011(3) 0.12143(2) 0.02623(12) Uani 1 1 d . . . . .
W9 W 0.14730(5) 0.56939(3) 0.38900(2) 0.02756(13) Uani 1 1 d . . . . .
W10 W 0.36489(5) 0.66132(3) 0.21913(2) 0.02616(12) Uani 1 1 d . . . . .
W11 W 0.36300(5) 0.54643(3) 0.17984(2) 0.02635(12) Uani 1 1 d . . . . .
W12 W 0.46873(5) 0.49341(3) 0.34293(2) 0.02674(13) Uani 1 1 d . . . . .
W13 W 0.52789(5) 0.47465(3) 0.23125(2) 0.02618(12) Uani 1 1 d . . . . .
W14 W 0.14902(5) 0.69113(3) 0.34501(2) 0.02724(13) Uani 1 1 d . . . . .
W15 W 0.23837(5) 0.54894(3) 0.32041(2) 0.02717(13) Uani 1 1 d . . . . .
W16 W 0.85498(5) 0.76184(3) 0.16056(2) 0.02739(13) Uani 1 1 d . . . . .
W17 W 0.36287(5) 0.63672(3) 0.11955(2) 0.02817(13) Uani 1 1 d . . . . .
W18 W 0.38464(5) 0.73944(3) 0.32072(2) 0.02657(12) Uani 1 1 d . . . . .
W19 W 0.38254(6) 0.51673(3) 0.41141(2) 0.02958(13) Uani 1 1 d . . . . .
W20 W 0.62284(5) 0.57227(3) 0.10113(2) 0.02737(13) Uani 1 1 d . . . . .
W21 W 0.62022(5) 0.81713(3) 0.18005(2) 0.02760(13) Uani 1 1 d . . . . .
W22 W 0.14415(5) 0.67318(3) 0.44493(2) 0.02936(13) Uani 1 1 d . . . . .
W23 W 0.36290(5) 0.75224(3) 0.15761(2) 0.02818(13) Uani 1 1 d . . . . .
W24 W 0.77483(5) 0.76898(3) 0.09161(2) 0.02939(13) Uani 1 1 d . . . . .
W25 W 0.53652(6) 0.71092(3) 0.07214(2) 0.03048(14) Uani 1 1 d . . . . .
W26 W 0.14500(5) 0.79530(3) 0.40014(2) 0.03063(14) Uani 1 1 d . . . . .
W27 W 0.63700(5) 0.78728(3) 0.40231(2) 0.03057(14) Uani 1 1 d . . . . .
W28 W 0.37864(6) 0.61978(3) 0.46726(2) 0.03165(14) Uani 1 1 d . . . . .
W29 W 0.37833(6) 0.84738(3) 0.37776(2) 0.03101(14) Uani 1 1 d . . . . .
W30 W 0.53743(6) 0.82889(3) 0.11078(2) 0.03094(14) Uani 1 1 d . . . . .
W31 W 0.63734(5) 0.68086(3) 0.44563(2) 0.03213(14) Uani 1 1 d . . . . .
W32 W 0.22615(6) 0.81767(3) 0.46842(2) 0.03508(15) Uani 1 1 d . . . . .
W33 W 0.46390(6) 0.76357(3) 0.49018(2) 0.03657(16) Uani 1 1 d . . . . .
W34 W 0.46350(6) 0.87206(3) 0.44635(2) 0.03839(17) Uani 1 1 d . . . . .
P1 P 0.6120(3) 0.60003(15) 0.20185(7) 0.0200(7) Uani 1 1 d . . . . .
P2 P 0.3880(3) 0.62564(15) 0.36528(7) 0.0191(6) Uani 1 1 d . . . . .
P3 P 0.6143(3) 0.69868(16) 0.13767(7) 0.0215(7) Uani 1 1 d . . . . .
P4 P 0.3858(3) 0.73771(17) 0.42515(7) 0.0223(7) Uani 1 1 d . . . . .
K1 K 0.8842(4) 0.7933(2) 0.35473(12) 0.0597(13) Uani 1 1 d . . . . .
K2 K 0.1093(4) 0.5360(2) 0.13438(12) 0.0617(14) Uani 1 1 d . . . . .
K3 K 0.8904(6) 0.9138(3) 0.40876(16) 0.062(2) Uani 0.75 1 d . . P . .
K4 K 0.9722(6) 0.4707(4) 0.34875(17) 0.068(2) Uani 0.75 1 d . . P . .
K5 K 0.4439(7) 0.9331(4) 0.22733(19) 0.108(3) Uani 1 1 d . . . . .
K6 K 0.8858(6) 0.5812(4) 0.43526(19) 0.076(3) Uani 0.75 1 d . . P . .
K7 K 0.9684(7) 0.7476(4) 0.49386(15) 0.078(3) Uani 0.75 1 d . . P . .
K8 K 0.1169(6) 0.7682(5) 0.20376(18) 0.130(4) Uani 1 1 d . . . . .
O1 O 0.6130(9) 0.5599(5) 0.22553(18) 0.026(2) Uani 1 1 d . . . . .
K9 K 0.4046(10) 0.9108(4) 0.31106(18) 0.099(4) Uani 0.75 1 d . . P . .
K10 K 0.0301(7) 0.6915(4) 0.06830(15) 0.077(3) Uani 0.75 1 d . . P . .
O2 O 0.4185(8) 0.5058(4) 0.2086(2) 0.024(2) Uani 1 1 d . . . . .
O3 O 0.4813(9) 0.5136(5) 0.1604(2) 0.028(2) Uani 1 1 d . . . . .
O4 O 0.8220(9) 0.6950(5) 0.0979(2) 0.033(3) Uani 1 1 d . . . . .
O5 O 0.5251(9) 0.7350(5) 0.3379(2) 0.031(2) Uani 1 1 d . . . . .
K11 K 0.6597(11) 0.4250(5) 0.29945(17) 0.124(5) Uani 0.75 1 d . . P . .
O6 O 0.3579(10) 0.8018(5) 0.3509(2) 0.033(2) Uani 1 1 d . . . . .
O7 O 0.2282(9) 0.7374(5) 0.3209(2) 0.028(2) Uani 1 1 d . . . . .
O8 O 0.3290(8) 0.6803(4) 0.35538(19) 0.024(2) Uani 1 1 d . . . . .
O9 O 0.1796(8) 0.6236(5) 0.3253(2) 0.028(2) Uani 1 1 d . . . . .
O10 O 0.6806(9) 0.7406(5) 0.0652(2) 0.031(2) Uani 1 1 d . . . . .
O11 O 0.6728(9) 0.4662(5) 0.2446(2) 0.029(2) Uani 1 1 d . . . . .
O12 O 0.4778(8) 0.7158(5) 0.2240(2) 0.028(2) Uani 1 1 d . . . . .
O13 O 0.8183(9) 0.6058(5) 0.2422(2) 0.034(3) Uani 1 1 d . . . . .
O14 O 0.7710(9) 0.7184(5) 0.24115(19) 0.026(2) Uani 1 1 d . . . . .
O15 O 0.3995(9) 0.4902(5) 0.3787(2) 0.028(2) Uani 1 1 d . . . . .
O16 O 0.6000(10) 0.4615(5) 0.1951(2) 0.030(2) Uani 1 1 d . . . . .
O17 O 0.6746(7) 0.6437(5) 0.13118(18) 0.022(2) Uani 1 1 d . . . . .
O18 O 0.6808(10) 0.8323(5) 0.0943(2) 0.035(3) Uani 1 1 d . . . . .
O19 O 0.4795(10) 0.5881(5) 0.1119(2) 0.033(3) Uani 1 1 d . . . . .
O20 O 0.6036(10) 0.6397(5) 0.0788(2) 0.034(3) Uani 1 1 d . . . . .
O21 O 0.8804(8) 0.6139(5) 0.1941(2) 0.026(2) Uani 1 1 d . . . . .
O22 O 0.5820(9) 0.5314(5) 0.3633(2) 0.028(2) Uani 1 1 d . . . . .
O23 O 0.4187(9) 0.6860(5) 0.0919(2) 0.032(3) Uani 1 1 d . . . . .
O24 O 0.5211(9) 0.5494(5) 0.41125(19) 0.028(2) Uani 1 1 d . . . . .
O25 O 0.3965(10) 0.6927(6) 0.4860(2) 0.037(3) Uani 1 1 d . . . . .
O26 O 0.8553(10) 0.5757(5) 0.1467(2) 0.030(2) Uani 1 1 d . . . . .
O27 O 0.3428(9) 0.5992(5) 0.1511(2) 0.032(2) Uani 1 1 d . . . . .
O28 O 0.6566(9) 0.6360(5) 0.4159(2) 0.030(2) Uani 1 1 d . . . . .
O29 O 0.7092(8) 0.6257(5) 0.3661(2) 0.028(2) Uani 1 1 d . . . . .
O30 O 0.3845(8) 0.5808(5) 0.3433(2) 0.024(2) Uani 1 1 d . . . . .
O31 O 0.5085(8) 0.6397(5) 0.3721(2) 0.026(2) Uani 1 1 d . . . . .
O32 O 0.6048(10) 0.8398(5) 0.1421(2) 0.030(2) Uani 1 1 d . . . . .
O33 O 0.4928(8) 0.6118(4) 0.1945(2) 0.023(2) Uani 1 1 d . . . . .
O34 O 0.4779(8) 0.7910(5) 0.1750(2) 0.027(2) Uani 1 1 d . . . . .
O35 O 0.8819(9) 0.6878(5) 0.1454(2) 0.029(2) Uani 1 1 d . . . . .
O36 O 0.7757(9) 0.5837(5) 0.0978(2) 0.028(2) Uani 1 1 d . . . . .
O37 O 0.2246(10) 0.6306(6) 0.4706(2) 0.037(3) Uani 1 1 d . . . . .
O38 O 0.8234(9) 0.7854(5) 0.1260(2) 0.029(2) Uani 1 1 d . . . . .
O39 O 0.2264(10) 0.5132(5) 0.4075(3) 0.040(3) Uani 1 1 d . . . . .
O40 O 0.6409(10) 0.5222(5) 0.1287(2) 0.034(3) Uani 1 1 d . . . . .
K12 K 0.4631(9) 0.3536(5) 0.3846(2) 0.093(3) Uani 0.75 1 d . . P . .
O41 O 0.5979(8) 0.6352(5) 0.32059(19) 0.026(2) Uani 1 1 d . . . . .
O42 O 0.1781(10) 0.7434(5) 0.4656(2) 0.036(3) Uani 1 1 d . . . . .
O43 O 0.2893(8) 0.5996(5) 0.2009(2) 0.027(2) Uani 1 1 d . . . . .
O44 O 0.7738(9) 0.4789(5) 0.1643(3) 0.034(3) Uani 1 1 d . . . . .
O45 O 0.3194(10) 0.8794(5) 0.4634(3) 0.039(3) Uani 1 1 d . . . . .
O46 O 0.4946(8) 0.6882(5) 0.1442(2) 0.026(2) Uani 1 1 d . . . . .
O47 O 0.3562(9) 0.5668(5) 0.4412(2) 0.029(2) Uani 1 1 d . . . . .
O48 O 0.4756(10) 0.5059(6) 0.2592(2) 0.036(3) Uani 1 1 d . . . . .
O49 O 0.5203(9) 0.8227(5) 0.3841(2) 0.034(3) Uani 1 1 d . . . . .
O50 O 0.1480(10) 0.6134(5) 0.4216(2) 0.034(3) Uani 1 1 d . . . . .
O51 O 0.5951(9) 0.6676(5) 0.2625(2) 0.030(2) Uani 1 1 d . . . . .
O52 O 0.5811(10) 0.7331(6) 0.4710(2) 0.035(3) Uani 1 1 d . . . . .
O53 O 0.1781(10) 0.5400(5) 0.3577(2) 0.034(3) Uani 1 1 d . . . . .
O54 O 0.3249(9) 0.4813(5) 0.3298(3) 0.035(3) Uani 1 1 d . . . . .
K13 K 0.6271(12) 1.0297(4) 0.4425(2) 0.183(7) Uani 1 1 d . . . . .
O55 O 0.8496(9) 0.7255(5) 0.1932(2) 0.033(3) Uani 1 1 d . . . . .
O56 O 0.5812(10) 0.8369(6) 0.4317(3) 0.041(3) Uani 1 1 d . . . . .
O57 O 0.6542(9) 0.7322(5) 0.3787(2) 0.030(2) Uani 1 1 d . . . . .
O58 O 0.5207(9) 0.5165(5) 0.3128(2) 0.032(3) Uani 1 1 d . . . . .
O59 O 0.6717(8) 0.7318(5) 0.1585(2) 0.028(2) Uani 1 1 d . . . . .
O60 O 0.2925(9) 0.7025(5) 0.1321(2) 0.030(2) Uani 1 1 d . . . . .
O61 O 0.3969(9) 0.8775(5) 0.4148(2) 0.035(3) Uani 1 1 d . . . . .
O62 O 0.6433(9) 0.7763(5) 0.2087(3) 0.032(3) Uani 1 1 d . . . . .
O63 O 0.4964(10) 0.7874(5) 0.0787(2) 0.033(2) Uani 1 1 d . . . . .
O64 O 0.1749(10) 0.8255(6) 0.4342(2) 0.038(3) Uani 1 1 d . . . . .
O65 O 0.3225(11) 0.7925(6) 0.4956(3) 0.043(3) Uani 1 1 d . . . . .
O66 O 0.3284(8) 0.7681(5) 0.4027(2) 0.026(2) Uani 1 1 d . . . . .
O67 O 0.1516(10) 0.7532(5) 0.3693(2) 0.033(3) Uani 1 1 d . . . . .
O68 O 0.7061(10) 0.7430(6) 0.4294(2) 0.039(3) Uani 1 1 d . . . . .
O69 O 0.8181(9) 0.5157(5) 0.2138(2) 0.029(2) Uani 1 1 d . . . . .
O70 O 0.6714(9) 0.6555(5) 0.2090(2) 0.028(2) Uani 1 1 d . . . . .
O71 O 0.3276(9) 0.6012(5) 0.3887(2) 0.030(2) Uani 1 1 d . . . . .
O72 O 0.4202(8) 0.7953(5) 0.1279(2) 0.030(2) Uani 1 1 d . . . . .
O73 O 0.1219(9) 0.6408(5) 0.3732(2) 0.030(2) Uani 1 1 d . . . . .
O74 O 0.9823(8) 0.6183(5) 0.1090(2) 0.031(2) Uani 1 1 d . . . . .
O75 O 0.5235(10) 0.6328(5) 0.4552(2) 0.035(3) Uani 1 1 d . . . . .
O76 O 0.5988(11) 0.7815(6) 0.2606(2) 0.039(3) Uani 1 1 d . . . . .
O77 O 0.6707(8) 0.5682(4) 0.17967(19) 0.022(2) Uani 1 1 d . . . . .
O78 O 0.2237(10) 0.8547(5) 0.3833(2) 0.038(3) Uani 1 1 d . . . . .
O79 O 0.2567(11) 0.5017(6) 0.1722(2) 0.041(3) Uani 1 1 d . . . . .
O80 O 0.3142(10) 0.5647(5) 0.2929(2) 0.035(3) Uani 1 1 d . . . . .
O81 O 0.3263(8) 0.6834(5) 0.4341(2) 0.031(2) Uani 1 1 d . . . . .
O82 O 0.5037(9) 0.7257(5) 0.4190(2) 0.029(2) Uani 1 1 d . . . . .
O83 O 0.2584(9) 0.7984(5) 0.1626(3) 0.035(3) Uani 1 1 d . . . . .
O84 O 0.6814(10) 0.5562(5) 0.2765(2) 0.033(3) Uani 1 1 d . . . . .
O85 O 0.7728(9) 0.8246(5) 0.1734(2) 0.031(2) Uani 1 1 d . . . . .
O86 O 0.1165(10) 0.7270(5) 0.4181(3) 0.038(3) Uani 1 1 d . . . . .
O87 O 0.5122(10) 0.4219(5) 0.3434(2) 0.034(3) Uani 1 1 d . . . . .
O88 O 0.4826(11) 0.4065(6) 0.2343(2) 0.042(3) Uani 1 1 d . . . . .
O89 O 0.3461(9) 0.7013(5) 0.1828(2) 0.032(2) Uani 1 1 d . . . . .
O90 O 0.5056(10) 0.8365(6) 0.4812(3) 0.044(3) Uani 1 1 d . . . . .
O91 O 0.9807(9) 0.5104(6) 0.1783(3) 0.040(3) Uani 1 1 d . . . . .
O92 O 0.0189(11) 0.5431(6) 0.3922(2) 0.041(3) Uani 1 1 d . . . . .
O93 O 0.7447(11) 0.5343(6) 0.3988(3) 0.046(3) Uani 1 1 d . . . . .
O94 O 0.0168(10) 0.6648(5) 0.4579(3) 0.040(3) Uani 1 1 d . . . . .
O95 O 0.2557(11) 0.6073(7) 0.1029(2) 0.044(3) Uani 1 1 d . . . . .
O96 O 0.9843(9) 0.7894(6) 0.1635(2) 0.035(3) Uani 1 1 d . . . . .
O97 O 0.7422(11) 0.8325(6) 0.3952(3) 0.044(3) Uani 1 1 d . . . . .
O98 O 0.5990(10) 0.4154(5) 0.1467(3) 0.040(3) Uani 1 1 d . . . . .
O99 O 0.1270(9) 0.5157(5) 0.3072(3) 0.037(3) Uani 1 1 d . . . . .
O100 O 0.7461(9) 0.7153(6) 0.3324(3) 0.040(3) Uani 1 1 d . . . . .
O101 O 0.4044(9) 0.6791(5) 0.3017(2) 0.032(2) Uani 1 1 d . . . . .
O102 O 0.4025(9) 0.6201(5) 0.2458(2) 0.031(2) Uani 1 1 d . . . . .
O103 O 0.0191(10) 0.8236(6) 0.3963(3) 0.041(3) Uani 1 1 d . . . . .
O104 O 0.7422(12) 0.6542(8) 0.4639(3) 0.056(4) Uani 1 1 d . . . . .
O105 O 0.4043(12) 0.4554(6) 0.4293(3) 0.052(4) Uani 1 1 d . . . . .
O106 O 0.6013(11) 0.8846(5) 0.1926(2) 0.039(3) Uani 1 1 d . . . . .
O107 O 0.6025(11) 0.5237(6) 0.0759(2) 0.041(3) Uani 1 1 d . . . . .
O108 O 0.8627(10) 0.5011(6) 0.2667(2) 0.039(3) Uani 1 1 d . . . . .
O109 O 0.9792(9) 0.6829(6) 0.2311(2) 0.036(3) Uani 1 1 d . . . . .
O110 O 0.4008(12) 0.7952(6) 0.2994(2) 0.046(3) Uani 1 1 d . . . . .
O111 O 0.3982(12) 0.9127(5) 0.3632(3) 0.043(3) Uani 1 1 d . . . . .
O112 O 0.4004(12) 0.5765(7) 0.4938(3) 0.057(4) Uani 1 1 d . . . . .
O113 O 0.0202(10) 0.7023(6) 0.3333(2) 0.038(3) Uani 1 1 d . . . . .
O114 O 0.6178(9) 0.7364(5) 0.1119(2) 0.029(2) Uani 1 1 d . . . . .
O115 O 0.2525(9) 0.6982(6) 0.2304(3) 0.047(4) Uani 1 1 d . . . . .
K14 K 0.8392(17) 0.6731(12) 0.2915(3) 0.266(16) Uani 0.75 1 d . . P . .
O116 O 0.4909(10) 0.7013(6) 0.0409(2) 0.035(3) Uani 1 1 d . . . . .
O117 O 0.8771(10) 0.7970(6) 0.0735(2) 0.041(3) Uani 1 1 d . . . . .
O118 O 0.3852(9) 0.7818(5) 0.4490(2) 0.034(3) Uani 1 1 d . . . . .
K15 K 0.1560(12) 0.6763(8) 0.2743(2) 0.196(7) Uani 1 1 d . . . . .
O119 O 0.5135(13) 0.9406(6) 0.4516(3) 0.055(4) Uani 1 1 d . . . . .
O120 O 0.4907(10) 0.8962(5) 0.1033(3) 0.040(3) Uani 1 1 d . . . . .
K16 K 0.5707(14) 0.5796(7) 0.0269(3) 0.091(4) Uani 0.5 1 d . . P . .
K17 K 0.0002(11) 0.6046(6) 0.2813(4) 0.163(8) Uani 0.75 1 d . . P . .
O121 O 0.1205(12) 0.8461(7) 0.4859(3) 0.052(4) Uani 1 1 d . . . . .
K18 K 0.0885(13) 0.7339(8) 0.1166(5) 0.118(7) Uani 0.5 1 d . . P . .
O122 O 0.5120(11) 0.7617(7) 0.5214(3) 0.047(3) Uani 1 1 d . . . . .
K19 K 0.541(2) 0.3784(10) 0.4591(3) 0.283(17) Uani 0.75 1 d . . P . .
K20 K 0.8147(19) 0.6427(8) 0.0418(4) 0.186(8) Uani 0.75 1 d . . P . .
K21 K 0.187(2) 0.6888(11) 0.5213(5) 0.243(12) Uani 0.75 1 d . . P . .
K22 K 0.899(2) 0.6891(17) 0.3920(6) 0.104(12) Uani 0.25 1 d . . P . .
O123 O 0.729(2) 0.8752(11) 0.2821(5) 0.111(8) Uiso 1 1 d . . . . .

loop_
_atom_site_aniso_label
_atom_site_aniso_U_11
_atom_site_aniso_U_22
_atom_site_aniso_U_33
_atom_site_aniso_U_23
_atom_site_aniso_U_13
_atom_site_aniso_U_12
Cf1 0.0304(2) 0.0301(2) 0.0176(2) -0.00135(17) 0.00548(18) -0.00124(19)
W1 0.0297(3) 0.0321(3) 0.0170(3) 0.0034(2) 0.0037(2) 0.0031(2)
W2 0.0248(3) 0.0317(3) 0.0208(3) -0.0001(2) 0.0028(2) -0.0020(2)
W3 0.0354(3) 0.0245(3) 0.0182(3) -0.0003(2) 0.0050(2) 0.0013(2)
W4 0.0285(3) 0.0293(3) 0.0187(3) 0.0029(2) 0.0058(2) 0.0057(2)
W5 0.0252(3) 0.0305(3) 0.0203(3) -0.0015(2) 0.0052(2) -0.0023(2)
W6 0.0271(3) 0.0325(3) 0.0232(3) 0.0004(2) 0.0024(2) 0.0030(2)
W7 0.0300(3) 0.0279(3) 0.0214(3) -0.0018(2) 0.0057(2) -0.0018(2)
W8 0.0290(3) 0.0304(3) 0.0195(3) 0.0041(2) 0.0074(2) 0.0047(2)
W9 0.0288(3) 0.0331(3) 0.0210(3) -0.0044(2) 0.0083(2) -0.0077(2)
W10 0.0247(3) 0.0309(3) 0.0230(3) -0.0003(2) 0.0056(2) 0.0005(2)
W11 0.0272(3) 0.0297(3) 0.0221(3) 0.0008(2) 0.0017(2) -0.0039(2)
W12 0.0348(3) 0.0247(3) 0.0209(3) -0.0016(2) 0.0075(2) 0.0010(2)
W13 0.0357(3) 0.0253(3) 0.0176(3) 0.0020(2) 0.0053(2) -0.0028(2)
W14 0.0249(3) 0.0353(3) 0.0216(3) -0.0025(2) 0.0028(2) 0.0018(2)
W15 0.0286(3) 0.0341(3) 0.0189(3) -0.0065(2) 0.0051(2) -0.0054(2)
W16 0.0262(3) 0.0301(3) 0.0260(3) 0.0020(2) 0.0040(2) -0.0029(2)
W17 0.0280(3) 0.0327(3) 0.0238(3) 0.0034(2) -0.0008(2) -0.0019(2)
W18 0.0306(3) 0.0288(3) 0.0204(3) 0.0015(2) 0.0047(2) 0.0015(2)
W19 0.0380(3) 0.0307(3) 0.0202(3) 0.0022(2) 0.0079(2) -0.0020(3)
W20 0.0364(3) 0.0280(3) 0.0177(3) 0.0012(2) 0.0033(2) 0.0021(2)
W21 0.0317(3) 0.0230(3) 0.0282(3) 0.0010(2) 0.0046(2) -0.0003(2)
W22 0.0295(3) 0.0377(3) 0.0210(3) -0.0067(2) 0.0090(2) -0.0047(2)
W23 0.0258(3) 0.0300(3) 0.0289(3) 0.0039(2) 0.0034(2) 0.0036(2)
W24 0.0325(3) 0.0309(3) 0.0249(3) 0.0083(2) 0.0060(2) -0.0001(2)
W25 0.0363(3) 0.0342(3) 0.0209(3) 0.0075(2) -0.0006(2) 0.0007(3)
W26 0.0294(3) 0.0349(3) 0.0277(3) -0.0050(2) 0.0045(2) 0.0046(3)
W27 0.0295(3) 0.0362(3) 0.0261(3) -0.0076(2) 0.0062(2) -0.0085(3)
W28 0.0376(3) 0.0411(4) 0.0164(3) -0.0004(2) 0.0048(2) -0.0030(3)
W29 0.0383(3) 0.0253(3) 0.0295(3) -0.0022(2) 0.0071(3) -0.0003(2)
W30 0.0352(3) 0.0282(3) 0.0295(3) 0.0079(2) 0.0032(3) 0.0043(2)
W31 0.0291(3) 0.0445(4) 0.0228(3) -0.0046(3) -0.0001(2) 0.0000(3)
W32 0.0376(4) 0.0401(4) 0.0277(3) -0.0143(3) 0.0081(3) -0.0010(3)
W33 0.0384(4) 0.0500(4) 0.0213(3) -0.0128(3) 0.0020(3) -0.0051(3)
W34 0.0472(4) 0.0350(4) 0.0332(4) -0.0146(3) 0.0091(3) -0.0103(3)
P1 0.0236(17) 0.0216(16) 0.0148(15) 0.0029(12) 0.0047(13) 0.0015(13)
P2 0.0196(16) 0.0215(16) 0.0161(15) -0.0005(12) 0.0054(12) -0.0015(12)
P3 0.0218(17) 0.0245(17) 0.0184(16) 0.0024(13) 0.0036(13) -0.0002(13)
P4 0.0205(16) 0.0269(18) 0.0197(17) -0.0039(13) 0.0037(13) -0.0013(13)
K1 0.060(3) 0.059(3) 0.060(3) -0.017(2) 0.000(2) -0.006(2)
K2 0.060(3) 0.066(3) 0.060(3) 0.018(3) 0.002(2) 0.016(2)
K3 0.070(4) 0.036(3) 0.080(5) -0.018(3) 0.026(4) -0.010(3)
K4 0.068(5) 0.070(5) 0.067(5) -0.025(4) 0.002(4) -0.015(4)
K5 0.115(6) 0.101(6) 0.109(7) 0.040(5) 0.026(5) 0.015(5)
K6 0.047(4) 0.094(6) 0.087(6) -0.035(5) -0.001(4) -0.009(4)
K7 0.071(5) 0.125(7) 0.039(4) -0.039(4) 0.016(3) -0.002(5)
K8 0.077(5) 0.218(12) 0.094(6) 0.082(7) 0.002(4) 0.023(6)
O1 0.031(5) 0.037(6) 0.008(4) 0.002(4) 0.002(4) -0.002(4)
K9 0.181(11) 0.059(5) 0.057(5) -0.004(4) 0.012(6) -0.041(6)
K10 0.073(5) 0.115(7) 0.044(4) 0.033(4) 0.007(4) -0.009(5)
O2 0.024(5) 0.026(5) 0.021(5) 0.005(4) 0.007(4) -0.002(4)
O3 0.034(6) 0.024(5) 0.026(6) 0.008(4) -0.005(4) 0.003(4)
O4 0.036(6) 0.045(7) 0.018(5) 0.002(5) 0.008(4) 0.015(5)
O5 0.035(6) 0.019(5) 0.040(7) -0.009(4) 0.004(5) -0.003(4)
K11 0.206(12) 0.111(7) 0.058(5) 0.045(5) 0.070(7) 0.121(8)
O6 0.039(6) 0.030(6) 0.028(6) -0.002(5) -0.001(5) -0.001(5)
O7 0.031(6) 0.031(6) 0.024(5) -0.003(4) -0.007(4) -0.003(4)
O8 0.028(5) 0.030(5) 0.014(4) 0.000(4) 0.011(4) -0.005(4)
O9 0.024(5) 0.038(6) 0.021(5) -0.010(4) -0.001(4) 0.001(4)
O10 0.040(6) 0.035(6) 0.018(5) 0.001(4) -0.004(5) -0.003(5)
O11 0.037(6) 0.040(6) 0.011(4) 0.010(4) 0.002(4) 0.008(5)
O12 0.025(5) 0.029(6) 0.030(6) -0.002(4) 0.001(4) 0.004(4)
O13 0.035(6) 0.048(7) 0.018(5) -0.011(5) -0.012(4) 0.001(5)
O14 0.032(6) 0.032(6) 0.013(4) -0.005(4) 0.011(4) -0.003(4)
O15 0.043(6) 0.027(5) 0.014(5) -0.005(4) 0.011(4) 0.009(5)
O16 0.042(6) 0.027(6) 0.021(5) -0.001(4) 0.006(5) -0.001(5)
O17 0.015(4) 0.038(6) 0.012(4) 0.002(4) -0.001(3) -0.001(4)
O18 0.048(7) 0.035(6) 0.023(6) 0.014(5) -0.004(5) 0.000(5)
O19 0.038(6) 0.031(6) 0.031(6) 0.001(5) 0.003(5) -0.005(5)
O20 0.054(7) 0.032(6) 0.016(5) 0.006(4) 0.010(5) 0.005(5)
O21 0.022(5) 0.036(6) 0.020(5) 0.005(4) 0.003(4) 0.001(4)
O22 0.027(5) 0.027(5) 0.030(6) -0.008(4) 0.007(4) -0.003(4)
O23 0.027(6) 0.035(6) 0.034(6) 0.011(5) -0.001(5) -0.003(5)
O24 0.044(6) 0.032(6) 0.008(4) -0.002(4) -0.001(4) 0.001(5)
O25 0.039(6) 0.056(8) 0.017(5) -0.012(5) 0.004(5) -0.006(6)
O26 0.044(6) 0.026(5) 0.021(5) 0.002(4) 0.011(5) 0.006(5)
O27 0.031(6) 0.027(6) 0.037(7) 0.004(5) 0.005(5) 0.006(4)
O28 0.029(6) 0.039(6) 0.023(5) 0.002(4) 0.012(4) -0.010(5)
O29 0.023(5) 0.037(6) 0.022(5) -0.002(4) -0.005(4) 0.006(4)
O30 0.020(5) 0.031(5) 0.021(5) -0.009(4) 0.009(4) -0.001(4)
O31 0.031(5) 0.028(5) 0.018(5) 0.006(4) 0.010(4) 0.002(4)
O32 0.045(6) 0.026(5) 0.020(5) 0.012(4) 0.001(5) 0.005(5)
O33 0.024(5) 0.027(5) 0.019(5) 0.002(4) 0.004(4) -0.002(4)
O34 0.027(5) 0.024(5) 0.032(6) -0.002(4) 0.012(4) 0.003(4)
O35 0.036(6) 0.032(6) 0.019(5) -0.005(4) 0.009(4) 0.006(5)
O36 0.035(6) 0.026(5) 0.023(5) 0.010(4) 0.003(4) 0.006(4)
O37 0.037(6) 0.053(8) 0.022(6) -0.010(5) 0.012(5) -0.011(6)
O38 0.042(6) 0.028(6) 0.018(5) 0.007(4) 0.001(4) -0.001(5)
O39 0.050(7) 0.026(6) 0.042(7) 0.001(5) -0.001(6) -0.023(5)
O40 0.046(7) 0.029(6) 0.028(6) 0.000(4) 0.008(5) 0.008(5)
K12 0.111(7) 0.102(7) 0.067(6) 0.023(5) 0.030(5) 0.026(6)
O41 0.031(5) 0.035(6) 0.012(4) -0.003(4) 0.007(4) -0.008(4)
O42 0.045(7) 0.047(7) 0.016(5) -0.008(5) 0.009(5) -0.013(6)
O43 0.023(5) 0.033(6) 0.026(6) 0.004(4) 0.003(4) 0.002(4)
O44 0.035(6) 0.026(6) 0.040(7) -0.005(5) -0.002(5) 0.007(5)
O45 0.044(7) 0.037(7) 0.037(7) -0.019(5) -0.001(6) 0.001(5)
O46 0.024(5) 0.028(5) 0.027(5) -0.003(4) 0.013(4) -0.011(4)
O47 0.037(6) 0.027(5) 0.022(5) 0.001(4) 0.006(4) -0.007(4)
O48 0.042(7) 0.048(7) 0.018(5) -0.004(5) 0.010(5) -0.004(5)
O49 0.034(6) 0.041(7) 0.029(6) -0.007(5) 0.013(5) 0.004(5)
O50 0.041(6) 0.030(6) 0.031(6) 0.003(5) 0.002(5) -0.010(5)
O51 0.029(6) 0.033(6) 0.028(6) -0.001(4) 0.012(4) -0.001(4)
O52 0.038(6) 0.057(8) 0.011(5) -0.004(5) 0.001(4) 0.009(6)
O53 0.038(6) 0.047(7) 0.018(5) -0.004(5) 0.016(5) -0.003(5)
O54 0.032(6) 0.026(6) 0.047(8) -0.014(5) 0.016(5) -0.011(5)
K13 0.338(17) 0.106(7) 0.108(7) -0.042(5) 0.127(10) -0.118(9)
O55 0.035(6) 0.046(7) 0.019(5) 0.006(5) 0.006(4) -0.013(5)
O56 0.030(6) 0.046(7) 0.047(8) -0.015(6) -0.004(5) 0.001(5)
O57 0.035(6) 0.037(6) 0.018(5) -0.009(4) 0.001(4) 0.007(5)
O58 0.038(6) 0.043(7) 0.016(5) 0.008(4) 0.010(4) 0.018(5)
O59 0.025(5) 0.041(6) 0.019(5) -0.003(4) 0.002(4) 0.005(4)
O60 0.026(5) 0.039(6) 0.027(6) 0.005(5) 0.002(4) 0.001(5)
O61 0.029(6) 0.043(7) 0.033(6) -0.008(5) 0.017(5) -0.004(5)
O62 0.029(6) 0.023(5) 0.046(7) 0.007(5) 0.008(5) 0.001(4)
O63 0.047(7) 0.034(6) 0.016(5) 0.006(4) -0.002(5) 0.007(5)
O64 0.037(6) 0.053(8) 0.023(6) -0.010(5) -0.003(5) 0.008(6)
O65 0.048(8) 0.051(8) 0.030(7) -0.012(6) 0.010(6) 0.001(6)
O66 0.026(5) 0.038(6) 0.015(5) -0.003(4) 0.007(4) -0.001(4)
O67 0.043(7) 0.036(6) 0.019(5) -0.015(4) 0.007(5) 0.003(5)
O68 0.030(6) 0.055(8) 0.032(7) -0.016(6) 0.011(5) 0.001(5)
O69 0.042(6) 0.030(6) 0.016(5) 0.006(4) 0.006(4) 0.004(5)
O70 0.033(6) 0.025(5) 0.024(5) 0.000(4) 0.011(4) 0.004(4)
O71 0.030(6) 0.028(6) 0.033(6) 0.000(4) -0.002(5) 0.000(4)
O72 0.014(5) 0.033(6) 0.043(7) -0.003(5) 0.002(4) -0.002(4)
O73 0.027(5) 0.039(6) 0.023(5) -0.003(4) 0.011(4) 0.005(5)
O74 0.025(5) 0.037(6) 0.030(6) 0.007(5) 0.009(4) 0.004(4)
O75 0.040(6) 0.039(7) 0.024(6) -0.006(5) 0.004(5) 0.007(5)
O76 0.047(7) 0.045(7) 0.024(6) -0.010(5) -0.004(5) -0.004(6)
O77 0.028(5) 0.024(5) 0.015(4) -0.009(4) 0.007(4) -0.001(4)
O78 0.049(7) 0.036(7) 0.029(6) 0.004(5) 0.005(5) 0.017(5)
O79 0.053(8) 0.046(8) 0.025(6) 0.011(5) 0.000(5) -0.025(6)
O80 0.045(7) 0.041(7) 0.018(5) -0.007(5) 0.010(5) -0.006(5)
O81 0.023(5) 0.048(7) 0.022(5) 0.007(5) 0.001(4) -0.003(5)
O82 0.033(6) 0.026(5) 0.030(6) -0.007(4) 0.009(5) 0.000(4)
O83 0.031(6) 0.031(6) 0.043(7) 0.002(5) 0.002(5) 0.008(5)
O84 0.040(6) 0.037(6) 0.021(5) -0.005(5) -0.007(5) 0.008(5)
O85 0.036(6) 0.022(5) 0.034(6) -0.001(4) -0.002(5) -0.009(4)
O86 0.035(6) 0.039(7) 0.040(7) 0.000(5) -0.012(5) 0.004(5)
O87 0.044(7) 0.036(6) 0.021(5) -0.002(4) 0.005(5) 0.005(5)
O88 0.062(8) 0.036(7) 0.028(6) 0.005(5) -0.002(6) -0.004(6)
O89 0.026(5) 0.038(6) 0.033(6) 0.010(5) 0.002(5) 0.000(5)
O90 0.041(7) 0.053(8) 0.039(7) -0.026(6) -0.005(6) -0.006(6)
O91 0.028(6) 0.048(8) 0.045(8) -0.003(6) 0.017(5) 0.008(5)
O92 0.048(7) 0.052(8) 0.023(6) -0.007(5) 0.009(5) -0.009(6)
O93 0.050(8) 0.055(9) 0.033(7) 0.011(6) 0.005(6) 0.010(6)
O94 0.034(6) 0.032(6) 0.053(9) -0.002(6) 0.006(6) -0.012(5)
O95 0.044(7) 0.067(9) 0.021(6) 0.001(6) -0.007(5) -0.003(6)
O96 0.026(6) 0.051(8) 0.028(6) 0.010(5) 0.001(5) 0.000(5)
O97 0.046(7) 0.044(8) 0.042(8) -0.004(6) 0.007(6) -0.017(6)
O98 0.039(7) 0.022(6) 0.058(9) -0.006(5) 0.000(6) 0.002(5)
O99 0.029(6) 0.041(7) 0.042(7) -0.015(6) -0.002(5) -0.005(5)
O100 0.027(6) 0.049(8) 0.045(8) -0.004(6) 0.013(5) -0.011(5)
O101 0.033(6) 0.035(6) 0.026(6) -0.010(5) -0.005(5) 0.009(5)
O102 0.033(6) 0.041(6) 0.020(5) -0.001(4) 0.002(4) -0.006(5)
O103 0.042(7) 0.041(7) 0.041(8) -0.001(6) 0.002(6) 0.009(6)
O104 0.054(8) 0.095(12) 0.018(6) -0.013(7) -0.012(6) 0.011(8)
O105 0.070(10) 0.057(9) 0.028(7) 0.022(6) 0.014(7) 0.013(7)
O106 0.062(8) 0.026(6) 0.030(6) -0.003(5) 0.008(6) 0.001(5)
O107 0.059(8) 0.040(7) 0.024(6) -0.002(5) -0.012(6) -0.006(6)
O108 0.036(6) 0.047(7) 0.032(7) 0.010(5) -0.010(5) 0.006(5)
O109 0.025(5) 0.062(8) 0.022(6) -0.002(5) -0.004(4) -0.009(5)
O110 0.066(9) 0.050(8) 0.021(6) 0.012(5) -0.001(6) -0.028(7)
O111 0.065(9) 0.028(6) 0.037(7) 0.005(5) 0.011(6) 0.010(6)
O112 0.068(9) 0.076(11) 0.026(7) 0.029(7) 0.018(7) 0.027(8)
O113 0.035(6) 0.048(8) 0.030(6) -0.007(5) -0.002(5) 0.011(5)
O114 0.030(5) 0.026(5) 0.029(6) 0.008(4) 0.003(4) 0.003(4)
O115 0.018(6) 0.060(9) 0.063(10) -0.003(7) 0.015(6) 0.007(5)
K14 0.25(2) 0.49(4) 0.054(7) -0.075(14) -0.035(10) 0.25(2)
O116 0.043(7) 0.056(8) 0.007(4) 0.002(5) -0.001(4) -0.006(6)
O117 0.041(7) 0.056(8) 0.028(6) 0.020(6) 0.009(5) 0.005(6)
O118 0.033(6) 0.035(6) 0.034(7) -0.013(5) 0.004(5) -0.009(5)
K15 0.208(13) 0.31(2) 0.072(7) 0.021(9) -0.009(8) -0.097(13)
O119 0.075(10) 0.034(7) 0.056(10) -0.018(6) 0.002(8) -0.016(7)
O120 0.034(6) 0.026(6) 0.060(9) 0.016(5) -0.006(6) 0.010(5)
K16 0.129(12) 0.098(11) 0.045(7) 0.005(7) 0.006(7) -0.005(9)
K17 0.147(12) 0.113(10) 0.226(19) 0.014(11) -0.119(13) -0.004(9)
O121 0.070(10) 0.057(9) 0.028(7) -0.015(6) 0.022(7) 0.009(7)
K18 0.084(10) 0.101(13) 0.17(2) -0.041(12) 0.002(11) 0.006(9)
O122 0.048(8) 0.065(9) 0.026(6) -0.018(6) -0.010(6) 0.000(7)
K19 0.51(4) 0.27(2) 0.072(9) -0.058(12) -0.078(16) 0.29(3)
K20 0.28(2) 0.167(16) 0.116(13) -0.014(11) 0.027(14) 0.058(15)
K21 0.28(3) 0.25(3) 0.20(3) -0.04(2) 0.06(2) -0.09(2)
K22 0.065(15) 0.18(4) 0.065(17) -0.05(2) 0.019(13) -0.016(18)

loop_
_atom_type_symbol
_atom_type_description
_atom_type_scat_dispersion_real
_atom_type_scat_dispersion_imag
_atom_type_scat_source
Cf Cf -6.6561 5.0785 'International Tables Vol C Tables 4.2.6.8 and 6.1.1.4'
K K 0.2009 0.2494 'International Tables Vol C Tables 4.2.6.8 and 6.1.1.4'
O O 0.0106 0.0060 'International Tables Vol C Tables 4.2.6.8 and 6.1.1.4'
P P 0.1023 0.0942 'International Tables Vol C Tables 4.2.6.8 and 6.1.1.4'
W W -0.8490 6.8722 'International Tables Vol C Tables 4.2.6.8 and 6.1.1.4'

loop_
_geom_angle_atom_site_label_1
_geom_angle_atom_site_label_2
_geom_angle_atom_site_label_3
_geom_angle
_geom_angle_site_symmetry_1
_geom_angle_site_symmetry_3
_geom_angle_publ_flag
O41 Cf1 O48 142.7(4) . . ?
O41 Cf1 O80 116.0(4) . . ?
O41 Cf1 O84 79.4(4) . . ?
O41 Cf1 O101 68.8(4) . . ?
O48 Cf1 O84 73.1(4) . . ?
O48 Cf1 O101 144.4(4) . . ?
O51 Cf1 O41 80.3(4) . . ?
O51 Cf1 O48 114.4(4) . . ?
O51 Cf1 O80 140.1(4) . . ?
O51 Cf1 O84 73.8(4) . . ?
O51 Cf1 O101 80.5(4) . . ?
O51 Cf1 O102 70.7(4) . . ?
O58 Cf1 O41 76.6(4) . . ?
O58 Cf1 O48 72.0(4) . . ?
O58 Cf1 O51 143.1(4) . . ?
O58 Cf1 O80 76.5(4) . . ?
O58 Cf1 O84 74.0(4) . . ?
O58 Cf1 O101 116.3(4) . . ?
O58 Cf1 O102 140.3(4) . . ?
O80 Cf1 O48 75.6(4) . . ?
O80 Cf1 O84 142.1(4) . . ?
O80 Cf1 O101 73.4(4) . . ?
O84 Cf1 O101 141.9(4) . . ?
O102 Cf1 O41 142.1(4) . . ?
O102 Cf1 O48 73.6(4) . . ?
O102 Cf1 O80 76.3(4) . . ?
O102 Cf1 O84 113.8(4) . . ?
O102 Cf1 O101 82.4(4) . . ?
O11 W1 O1 72.6(4) . . ?
O11 W1 O69 83.6(4) . . ?
O13 W1 O1 85.8(4) . . ?
O13 W1 O11 154.9(4) . . ?
O13 W1 O69 79.8(5) . . ?
O69 W1 O1 79.4(4) . . ?
O84 W1 O1 85.2(4) . . ?
O84 W1 O11 94.2(5) . . ?
O84 W1 O13 96.7(5) . . ?
O84 W1 O69 164.4(5) . . ?
O108 W1 O1 169.2(5) . . ?
O108 W1 O11 97.7(6) . . ?
O108 W1 O13 102.5(6) . . ?
O108 W1 O69 95.0(6) . . ?
O108 W1 O84 100.6(6) . . ?
O13 W2 O70 80.4(4) . . ?
O14 W2 O13 89.9(5) . . ?
O14 W2 O55 89.1(5) . . ?
O14 W2 O70 73.2(4) . . ?
O21 W2 O13 87.3(5) . . ?
O21 W2 O14 159.5(5) . . ?
O21 W2 O55 88.6(5) . . ?
O21 W2 O70 86.3(4) . . ?
O55 W2 O13 165.4(5) . . ?
O55 W2 O70 85.3(4) . . ?
O109 W2 O13 98.1(5) . . ?
O109 W2 O14 99.1(5) . . ?
O109 W2 O21 101.4(5) . . ?
O109 W2 O55 96.5(6) . . ?
O109 W2 O70 172.1(5) . . ?
O3 W3 O40 84.4(5) . . ?
O3 W3 O44 156.1(5) . . ?
O3 W3 O77 84.0(4) . . ?
O16 W3 O3 90.9(5) . . ?
O16 W3 O40 164.4(5) . . ?
O16 W3 O44 93.3(5) . . ?
O16 W3 O77 82.5(4) . . ?
O40 W3 O77 82.2(4) . . ?
O44 W3 O40 85.2(5) . . ?
O44 W3 O77 73.3(4) . . ?
O98 W3 O3 103.8(5) . . ?
O98 W3 O16 101.5(6) . . ?
O98 W3 O40 94.1(6) . . ?
O98 W3 O44 98.4(5) . . ?
O98 W3 O77 171.2(5) . . ?
O21 W4 O26 83.4(5) . . ?
O21 W4 O77 84.2(4) . . ?
O26 W4 O77 81.7(4) . . ?
O44 W4 O21 156.4(5) . . ?
O44 W4 O26 85.2(5) . . ?
O44 W4 O77 73.7(4) . . ?
O69 W4 O21 89.7(5) . . ?
O69 W4 O26 164.4(5) . . ?
O69 W4 O44 95.9(5) . . ?
O69 W4 O77 83.7(4) . . ?
O91 W4 O21 102.4(6) . . ?
O91 W4 O26 93.1(6) . . ?
O91 W4 O44 98.8(6) . . ?
O91 W4 O69 102.1(6) . . ?
O91 W4 O77 171.1(5) . . ?
O5 W5 O29 153.9(5) . . ?
O5 W5 O31 85.1(5) . . ?
O5 W5 O57 82.8(5) . . ?
O29 W5 O31 71.3(4) . . ?
O29 W5 O57 81.8(5) . . ?
O41 W5 O5 95.7(5) . . ?
O41 W5 O29 95.1(5) . . ?
O41 W5 O31 89.5(4) . . ?
O41 W5 O57 168.4(5) . . ?
O57 W5 O31 78.9(4) . . ?
O100 W5 O5 102.7(6) . . ?
O100 W5 O29 97.9(6) . . ?
O100 W5 O31 164.6(6) . . ?
O100 W5 O41 102.7(6) . . ?
O100 W5 O57 88.8(6) . . ?
O22 W6 O24 87.4(4) . . ?
O22 W6 O28 165.1(5) . . ?
O22 W6 O29 92.7(5) . . ?
O22 W6 O31 80.8(4) . . ?
O24 W6 O31 86.5(4) . . ?
O28 W6 O24 85.9(4) . . ?
O28 W6 O31 85.5(5) . . ?
O29 W6 O24 159.2(5) . . ?
O29 W6 O28 88.9(5) . . ?
O29 W6 O31 73.0(4) . . ?
O93 W6 O22 96.9(6) . . ?
O93 W6 O24 101.7(6) . . ?
O93 W6 O28 97.5(6) . . ?
O93 W6 O29 98.9(6) . . ?
O93 W6 O31 171.4(5) . . ?
O12 W7 O14 151.9(4) . . ?
O12 W7 O62 81.4(5) . . ?
O12 W7 O70 83.6(4) . . ?
O14 W7 O62 82.7(4) . . ?
O14 W7 O70 70.7(4) . . ?
O51 W7 O12 95.0(5) . . ?
O51 W7 O14 95.5(5) . . ?
O51 W7 O62 167.3(5) . . ?
O51 W7 O70 89.2(4) . . ?
O62 W7 O70 78.3(4) . . ?
O76 W7 O12 103.7(5) . . ?
O76 W7 O14 99.8(5) . . ?
O76 W7 O51 100.9(6) . . ?
O76 W7 O62 91.8(6) . . ?
O76 W7 O70 166.9(5) . . ?
O4 W8 O17 80.1(4) . . ?
O26 W8 O4 165.4(5) . . ?
O26 W8 O17 85.7(4) . . ?
O26 W8 O35 91.8(5) . . ?
O26 W8 O36 93.1(5) . . ?
O35 W8 O4 83.6(5) . . ?
O35 W8 O17 85.0(4) . . ?
O35 W8 O36 157.6(5) . . ?
O36 W8 O4 86.3(5) . . ?
O36 W8 O17 73.6(4) . . ?
O74 W8 O4 94.8(5) . . ?
O74 W8 O17 170.4(5) . . ?
O74 W8 O26 99.7(5) . . ?
O74 W8 O35 102.7(5) . . ?
O74 W8 O36 98.0(5) . . ?
O39 W9 O50 86.1(5) . . ?
O39 W9 O71 74.9(4) . . ?
O50 W9 O71 81.1(5) . . ?
O53 W9 O39 94.4(6) . . ?
O53 W9 O50 165.0(5) . . ?
O53 W9 O71 84.6(5) . . ?
O53 W9 O73 89.2(5) . . ?
O73 W9 O39 156.6(5) . . ?
O73 W9 O50 84.6(5) . . ?
O73 W9 O71 82.5(4) . . ?
O92 W9 O39 100.0(6) . . ?
O92 W9 O50 95.7(5) . . ?
O92 W9 O53 98.9(6) . . ?
O92 W9 O71 174.1(5) . . ?
O92 W9 O73 102.2(6) . . ?
O12 W10 O33 84.7(4) . . ?
O12 W10 O43 154.7(5) . . ?
O12 W10 O89 83.9(5) . . ?
O43 W10 O33 72.2(4) . . ?
O43 W10 O89 81.5(5) . . ?
O89 W10 O33 78.7(4) . . ?
O102 W10 O12 94.4(5) . . ?
O102 W10 O33 88.9(5) . . ?
O102 W10 O43 95.4(5) . . ?
O102 W10 O89 167.6(5) . . ?
O115 W10 O12 102.0(6) . . ?
O115 W10 O33 166.2(6) . . ?
O115 W10 O43 98.6(6) . . ?
O115 W10 O89 89.9(6) . . ?
O115 W10 O102 102.4(6) . . ?
O2 W11 O3 86.5(4) . . ?
O2 W11 O27 164.5(5) . . ?
O2 W11 O33 80.3(4) . . ?
O2 W11 O43 92.9(5) . . ?
O3 W11 O27 86.9(4) . . ?
O3 W11 O33 84.9(4) . . ?
O27 W11 O33 85.1(4) . . ?
O43 W11 O3 158.0(5) . . ?
O43 W11 O27 88.0(5) . . ?
O43 W11 O33 73.4(4) . . ?
O79 W11 O2 98.3(5) . . ?
O79 W11 O3 102.4(6) . . ?
O79 W11 O27 96.9(5) . . ?
O79 W11 O33 172.5(5) . . ?
O79 W11 O43 99.4(6) . . ?
O15 W12 O30 80.3(4) . . ?
O22 W12 O15 80.5(5) . . ?
O22 W12 O30 84.9(4) . . ?
O54 W12 O15 85.3(5) . . ?
O54 W12 O22 156.0(5) . . ?
O54 W12 O30 73.6(4) . . ?
O58 W12 O15 164.2(5) . . ?
O58 W12 O22 94.1(5) . . ?
O58 W12 O30 84.5(4) . . ?
O58 W12 O54 94.4(6) . . ?
O87 W12 O15 94.7(5) . . ?
O87 W12 O22 102.0(5) . . ?
O87 W12 O30 170.7(5) . . ?
O87 W12 O54 98.4(5) . . ?
O87 W12 O58 100.9(5) . . ?
O2 W13 O1 84.9(4) . . ?
O2 W13 O16 79.3(4) . . ?
O11 W13 O1 73.0(4) . . ?
O11 W13 O2 154.6(4) . . ?
O11 W13 O16 84.4(5) . . ?
O16 W13 O1 79.2(4) . . ?
O48 W13 O1 85.1(5) . . ?
O48 W13 O2 94.7(5) . . ?
O48 W13 O11 95.6(5) . . ?
O48 W13 O16 163.6(5) . . ?
O88 W13 O1 171.3(6) . . ?
O88 W13 O2 100.5(6) . . ?
O88 W13 O11 100.2(6) . . ?
O88 W13 O16 94.9(5) . . ?
O88 W13 O48 101.1(6) . . ?
O7 W14 O8 73.5(4) . . ?
O9 W14 O7 90.9(5) . . ?
O9 W14 O8 80.6(4) . . ?
O9 W14 O67 165.4(5) . . ?
O67 W14 O7 89.6(5) . . ?
O67 W14 O8 85.5(4) . . ?
O73 W14 O7 159.5(5) . . ?
O73 W14 O8 86.0(4) . . ?
O73 W14 O9 86.3(5) . . ?
O73 W14 O67 88.2(5) . . ?
O113 W14 O7 99.3(6) . . ?
O113 W14 O8 172.3(5) . . ?
O113 W14 O9 97.1(5) . . ?
O113 W14 O67 97.2(6) . . ?
O113 W14 O73 101.2(6) . . ?
O9 W15 O30 86.1(4) . . ?
O9 W15 O53 80.2(5) . . ?
O9 W15 O54 155.4(5) . . ?
O53 W15 O30 80.8(4) . . ?
O54 W15 O30 73.1(4) . . ?
O54 W15 O53 83.6(5) . . ?
O80 W15 O9 96.9(5) . . ?
O80 W15 O30 85.8(5) . . ?
O80 W15 O53 166.4(5) . . ?
O80 W15 O54 94.5(6) . . ?
O99 W15 O9 99.4(5) . . ?
O99 W15 O30 169.9(6) . . ?
O99 W15 O53 91.7(6) . . ?
O99 W15 O54 99.4(5) . . ?
O99 W15 O80 101.8(6) . . ?
O35 W16 O59 83.4(4) . . ?
O38 W16 O35 85.1(5) . . ?
O38 W16 O59 81.9(4) . . ?
O55 W16 O35 88.1(5) . . ?
O55 W16 O38 163.3(5) . . ?
O55 W16 O59 82.1(4) . . ?
O55 W16 O85 90.6(5) . . ?
O85 W16 O35 157.8(5) . . ?
O85 W16 O38 89.9(5) . . ?
O85 W16 O59 74.5(4) . . ?
O96 W16 O35 102.0(6) . . ?
O96 W16 O38 98.8(5) . . ?
O96 W16 O55 97.6(5) . . ?
O96 W16 O59 174.6(5) . . ?
O96 W16 O85 100.2(5) . . ?
O19 W17 O23 85.8(5) . . ?
O19 W17 O46 84.2(4) . . ?
O19 W17 O60 157.4(5) . . ?
O23 W17 O46 81.3(4) . . ?
O27 W17 O19 90.5(5) . . ?
O27 W17 O23 163.6(5) . . ?
O27 W17 O46 82.4(5) . . ?
O27 W17 O60 91.1(5) . . ?
O60 W17 O23 86.4(5) . . ?
O60 W17 O46 73.6(4) . . ?
O95 W17 O19 103.8(6) . . ?
O95 W17 O23 98.3(6) . . ?
O95 W17 O27 98.1(6) . . ?
O95 W17 O46 171.9(6) . . ?
O95 W17 O60 98.3(6) . . ?
O5 W18 O6 81.4(4) . . ?
O5 W18 O8 83.6(4) . . ?
O6 W18 O8 78.6(4) . . ?
O7 W18 O5 152.1(5) . . ?
O7 W18 O6 81.4(5) . . ?
O7 W18 O8 71.5(4) . . ?
O101 W18 O5 94.9(5) . . ?
O101 W18 O6 168.1(5) . . ?
O101 W18 O7 97.5(5) . . ?
O101 W18 O8 89.8(5) . . ?
O110 W18 O5 102.9(6) . . ?
O110 W18 O6 88.3(6) . . ?
O110 W18 O7 98.4(6) . . ?
O110 W18 O8 164.4(6) . . ?
O110 W18 O101 103.6(6) . . ?
O15 W19 O24 91.2(5) . . ?
O15 W19 O39 90.8(5) . . ?
O15 W19 O47 162.8(5) . . ?
O15 W19 O71 82.0(4) . . ?
O24 W19 O39 157.6(5) . . ?
O24 W19 O47 85.4(4) . . ?
O24 W19 O71 85.1(4) . . ?
O39 W19 O47 86.2(5) . . ?
O39 W19 O71 73.1(4) . . ?
O47 W19 O71 80.9(4) . . ?
O105 W19 O15 101.2(6) . . ?
O105 W19 O24 101.8(6) . . ?
O105 W19 O39 99.7(6) . . ?
O105 W19 O47 96.0(6) . . ?
O105 W19 O71 172.2(6) . . ?
O19 W20 O17 85.2(4) . . ?
O19 W20 O20 84.7(5) . . ?
O19 W20 O36 157.2(5) . . ?
O20 W20 O17 81.2(4) . . ?
O36 W20 O17 72.6(4) . . ?
O36 W20 O20 87.0(5) . . ?
O40 W20 O17 84.9(5) . . ?
O40 W20 O19 90.2(5) . . ?
O40 W20 O20 165.6(5) . . ?
O40 W20 O36 92.7(5) . . ?
O107 W20 O17 170.5(5) . . ?
O107 W20 O19 102.6(6) . . ?
O107 W20 O20 94.0(5) . . ?
O107 W20 O36 99.1(6) . . ?
O107 W20 O40 100.3(6) . . ?
O32 W21 O59 77.9(4) . . ?
O34 W21 O32 82.7(5) . . ?
O34 W21 O59 85.2(4) . . ?
O34 W21 O85 157.0(5) . . ?
O62 W21 O32 162.0(5) . . ?
O62 W21 O34 94.7(5) . . ?
O62 W21 O59 84.1(5) . . ?
O62 W21 O85 92.8(5) . . ?
O85 W21 O32 83.4(5) . . ?
O85 W21 O59 74.0(4) . . ?
O106 W21 O32 96.5(5) . . ?
O106 W21 O34 102.7(6) . . ?
O106 W21 O59 169.8(5) . . ?
O106 W21 O62 101.5(6) . . ?
O106 W21 O85 97.0(6) . . ?
O37 W22 O42 87.4(5) . . ?
O37 W22 O81 74.2(4) . . ?
O42 W22 O81 81.2(5) . . ?
O50 W22 O37 92.3(5) . . ?
O50 W22 O42 164.4(5) . . ?
O50 W22 O81 83.7(5) . . ?
O50 W22 O86 91.8(5) . . ?
O86 W22 O37 158.7(5) . . ?
O86 W22 O42 83.1(5) . . ?
O86 W22 O81 85.6(5) . . ?
O94 W22 O37 98.0(6) . . ?
O94 W22 O42 94.2(5) . . ?
O94 W22 O50 101.4(6) . . ?
O94 W22 O81 171.0(6) . . ?
O94 W22 O86 101.6(6) . . ?
O34 W23 O46 85.8(4) . . ?
O34 W23 O60 157.8(4) . . ?
O34 W23 O72 81.4(5) . . ?
O60 W23 O46 73.8(4) . . ?
O60 W23 O72 86.5(5) . . ?
O72 W23 O46 80.7(4) . . ?
O83 W23 O34 100.8(5) . . ?
O83 W23 O46 171.0(5) . . ?
O83 W23 O60 98.6(5) . . ?
O83 W23 O72 94.2(5) . . ?
O83 W23 O89 102.6(6) . . ?
O89 W23 O34 93.8(5) . . ?
O89 W23 O46 82.8(5) . . ?
O89 W23 O60 92.4(5) . . ?
O89 W23 O72 163.1(5) . . ?
O4 W24 O10 89.3(5) . . ?
O4 W24 O18 155.8(5) . . ?
O4 W24 O38 86.1(5) . . ?
O4 W24 O114 83.0(4) . . ?
O10 W24 O38 157.2(5) . . ?
O10 W24 O114 72.8(5) . . ?
O18 W24 O10 87.4(5) . . ?
O18 W24 O38 87.7(5) . . ?
O18 W24 O114 73.2(4) . . ?
O38 W24 O114 84.4(5) . . ?
O117 W24 O4 102.7(6) . . ?
O117 W24 O10 101.0(6) . . ?
O117 W24 O18 101.4(6) . . ?
O117 W24 O38 101.8(6) . . ?
O117 W24 O114 171.7(5) . . ?
O10 W25 O114 71.9(4) . . ?
O20 W25 O10 87.1(5) . . ?
O20 W25 O114 83.3(5) . . ?
O23 W25 O10 157.7(5) . . ?
O23 W25 O20 88.1(5) . . ?
O23 W25 O63 89.4(5) . . ?
O23 W25 O114 85.9(5) . . ?
O63 W25 O10 86.4(5) . . ?
O63 W25 O20 156.5(5) . . ?
O63 W25 O114 73.3(4) . . ?
O116 W25 O10 99.4(5) . . ?
O116 W25 O20 101.2(6) . . ?
O116 W25 O23 102.9(5) . . ?
O116 W25 O63 102.1(6) . . ?
O116 W25 O114 170.1(5) . . ?
O64 W26 O66 82.8(4) . . ?
O67 W26 O64 163.3(5) . . ?
O67 W26 O66 81.6(4) . . ?
O67 W26 O78 88.2(5) . . ?
O67 W26 O86 89.0(6) . . ?
O78 W26 O64 93.2(6) . . ?
O78 W26 O66 74.3(4) . . ?
O86 W26 O64 84.0(6) . . ?
O86 W26 O66 85.9(5) . . ?
O86 W26 O78 160.1(5) . . ?
O103 W26 O64 97.5(6) . . ?
O103 W26 O66 171.8(5) . . ?
O103 W26 O67 98.8(6) . . ?
O103 W26 O78 97.6(6) . . ?
O103 W26 O86 102.3(6) . . ?
O49 W27 O56 81.9(5) . . ?
O49 W27 O68 156.6(5) . . ?
O49 W27 O82 85.4(5) . . ?
O56 W27 O82 80.4(5) . . ?
O57 W27 O49 94.1(5) . . ?
O57 W27 O56 164.3(5) . . ?
O57 W27 O68 93.1(5) . . ?
O57 W27 O82 84.1(5) . . ?
O68 W27 O56 85.2(5) . . ?
O68 W27 O82 73.2(5) . . ?
O97 W27 O49 101.3(6) . . ?
O97 W27 O56 94.1(6) . . ?
O97 W27 O57 101.6(6) . . ?
O97 W27 O68 99.0(6) . . ?
O97 W27 O82 170.7(6) . . ?
O25 W28 O81 80.8(5) . . ?
O37 W28 O25 87.0(5) . . ?
O37 W28 O81 73.6(5) . . ?
O47 W28 O25 162.2(5) . . ?
O47 W28 O37 90.7(5) . . ?
O47 W28 O75 90.1(5) . . ?
O47 W28 O81 81.7(5) . . ?
O75 W28 O25 85.6(5) . . ?
O75 W28 O37 158.2(5) . . ?
O75 W28 O81 85.0(5) . . ?
O112 W28 O25 95.8(7) . . ?
O112 W28 O37 98.7(6) . . ?
O112 W28 O47 102.0(7) . . ?
O112 W28 O75 102.3(6) . . ?
O112 W28 O81 171.7(5) . . ?
O6 W29 O49 94.5(5) . . ?
O6 W29 O61 162.7(5) . . ?
O6 W29 O66 85.3(5) . . ?
O6 W29 O78 92.1(6) . . ?
O49 W29 O61 81.2(5) . . ?
O49 W29 O66 84.9(5) . . ?
O49 W29 O78 157.3(5) . . ?
O61 W29 O66 77.7(4) . . ?
O78 W29 O61 86.1(5) . . ?
O78 W29 O66 74.0(4) . . ?
O111 W29 O6 102.2(6) . . ?
O111 W29 O49 102.3(6) . . ?
O111 W29 O61 95.1(6) . . ?
O111 W29 O66 169.0(5) . . ?
O111 W29 O78 97.5(6) . . ?
O18 W30 O63 83.1(5) . . ?
O18 W30 O114 70.9(4) . . ?
O32 W30 O18 88.6(5) . . ?
O32 W30 O63 156.6(5) . . ?
O32 W30 O72 89.2(5) . . ?
O32 W30 O114 85.5(4) . . ?
O63 W30 O114 71.1(4) . . ?
O72 W30 O18 156.9(5) . . ?
O72 W30 O63 89.9(5) . . ?
O72 W30 O114 86.1(4) . . ?
O120 W30 O18 99.5(5) . . ?
O120 W30 O32 102.7(6) . . ?
O120 W30 O63 100.2(6) . . ?
O120 W30 O72 103.4(6) . . ?
O120 W30 O114 167.4(6) . . ?
O28 W31 O52 163.9(5) . . ?
O28 W31 O68 90.3(5) . . ?
O28 W31 O82 82.3(5) . . ?
O52 W31 O82 82.0(4) . . ?
O68 W31 O52 88.9(5) . . ?
O68 W31 O82 73.5(5) . . ?
O75 W31 O28 89.0(5) . . ?
O75 W31 O52 85.6(5) . . ?
O75 W31 O68 157.6(5) . . ?
O75 W31 O82 84.3(5) . . ?
O104 W31 O28 98.4(6) . . ?
O104 W31 O52 97.5(6) . . ?
O104 W31 O68 100.7(7) . . ?
O104 W31 O75 101.5(7) . . ?
O104 W31 O82 174.1(7) . . ?
O42 W32 O45 156.6(5) . . ?
O42 W32 O64 85.0(6) . . ?
O42 W32 O65 88.0(6) . . ?
O42 W32 O118 84.2(5) . . ?
O45 W32 O64 89.7(6) . . ?
O45 W32 O65 87.8(6) . . ?
O45 W32 O118 72.6(5) . . ?
O64 W32 O65 156.3(5) . . ?
O64 W32 O118 84.6(5) . . ?
O65 W32 O118 72.1(5) . . ?
O121 W32 O42 99.3(6) . . ?
O121 W32 O45 104.1(6) . . ?
O121 W32 O64 101.9(6) . . ?
O121 W32 O65 101.6(6) . . ?
O121 W32 O118 172.8(6) . . ?
O25 W33 O52 87.0(6) . . ?
O25 W33 O65 85.7(6) . . ?
O25 W33 O118 83.0(5) . . ?
O52 W33 O118 84.5(4) . . ?
O65 W33 O52 156.6(5) . . ?
O65 W33 O118 72.5(5) . . ?
O90 W33 O25 156.7(6) . . ?
O90 W33 O52 90.0(6) . . ?
O90 W33 O65 88.1(6) . . ?
O90 W33 O118 73.7(5) . . ?
O122 W33 O25 103.6(6) . . ?
O122 W33 O52 103.0(6) . . ?
O122 W33 O65 100.4(6) . . ?
O122 W33 O90 99.6(7) . . ?
O122 W33 O118 170.1(6) . . ?
O45 W34 O90 82.3(6) . . ?
O45 W34 O118 71.4(5) . . ?
O56 W34 O45 158.3(6) . . ?
O56 W34 O90 89.2(6) . . ?
O56 W34 O118 87.0(5) . . ?
O61 W34 O45 89.6(5) . . ?
O61 W34 O56 90.8(6) . . ?
O61 W34 O90 157.5(5) . . ?
O61 W34 O118 86.0(5) . . ?
O90 W34 O118 71.5(5) . . ?
O119 W34 O45 99.7(6) . . ?
O119 W34 O56 101.3(7) . . ?
O119 W34 O61 103.4(7) . . ?
O119 W34 O90 98.7(7) . . ?
O119 W34 O118 167.2(6) . . ?
O1 P1 O77 107.1(6) . . ?
O33 P1 O1 107.6(6) . . ?
O33 P1 O77 110.9(6) . . ?
O70 P1 O1 108.9(6) . . ?
O70 P1 O33 111.2(6) . . ?
O70 P1 O77 111.1(6) . . ?
O8 P2 O31 110.1(6) . . ?
O30 P2 O8 107.9(6) . . ?
O30 P2 O31 109.1(6) . . ?
O71 P2 O8 109.6(6) . . ?
O71 P2 O30 108.4(6) . . ?
O71 P2 O31 111.7(6) . . ?
O17 P3 O46 112.7(6) . . ?
O17 P3 O114 105.3(6) . . ?
O46 P3 O114 107.8(6) . . ?
O59 P3 O17 111.5(6) . . ?
O59 P3 O46 111.8(6) . . ?
O59 P3 O114 107.3(7) . . ?
O66 P4 O81 113.1(6) . . ?
O66 P4 O118 106.1(7) . . ?
O81 P4 O118 107.0(7) . . ?
O82 P4 O66 111.4(6) . . ?
O82 P4 O81 111.7(6) . . ?
O82 P4 O118 107.0(6) . . ?
W13 O1 W1 92.7(4) . . ?
P1 O1 W1 128.0(6) . . ?
P1 O1 W13 129.6(6) . . ?
W11 O2 W13 156.7(6) . . ?
W3 O3 W11 146.7(6) . . ?
W24 O4 W8 152.1(6) . . ?
W5 O5 W18 140.2(6) . . ?
W29 O6 W18 162.1(7) . . ?
W14 O7 W18 122.2(6) . . ?
W14 O8 W18 92.7(4) . . ?
P2 O8 W14 128.1(6) . . ?
P2 O8 W18 126.1(5) . . ?
W15 O9 W14 154.1(6) . . ?
W24 O10 W25 123.0(6) . . ?
W1 O11 W13 119.1(6) . . ?
W10 O12 W7 140.5(6) . . ?
W1 O13 W2 155.0(6) . . ?
W2 O14 W7 124.0(6) . . ?
W19 O15 W12 151.9(7) . . ?
W3 O16 W13 151.1(7) . . ?
W8 O17 W20 90.9(4) . . ?
P3 O17 W8 129.6(6) . . ?
P3 O17 W20 127.7(5) . . ?
W24 O18 W30 123.6(6) . . ?
W17 O19 W20 154.0(7) . . ?
W25 O20 W20 149.8(6) . . ?
W2 O21 W4 146.4(6) . . ?
W6 O22 W12 155.4(6) . . ?
W25 O23 W17 148.9(6) . . ?
W19 O24 W6 145.1(6) . . ?
W33 O25 W28 150.6(7) . . ?
W8 O26 W4 162.2(7) . . ?
W17 O27 W11 161.2(7) . . ?
W31 O28 W6 161.8(6) . . ?
W6 O29 W5 122.8(5) . . ?
W15 O30 W12 93.4(4) . . ?
P2 O30 W12 127.0(6) . . ?
P2 O30 W15 128.4(6) . . ?
W6 O31 W5 92.7(4) . . ?
P2 O31 W5 126.4(6) . . ?
P2 O31 W6 127.0(6) . . ?
W30 O32 W21 148.4(7) . . ?
W11 O33 W10 92.1(3) . . ?
P1 O33 W10 127.0(6) . . ?
P1 O33 W11 127.8(6) . . ?
W21 O34 W23 156.2(6) . . ?
W8 O35 W16 153.4(7) . . ?
W8 O36 W20 122.1(6) . . ?
W22 O37 W28 120.6(6) . . ?
W24 O38 W16 150.8(6) . . ?
W9 O39 W19 122.0(6) . . ?
W20 O40 W3 162.1(7) . . ?
W5 O41 Cf1 159.8(6) . . ?
W32 O42 W22 152.0(6) . . ?
W11 O43 W10 122.2(5) . . ?
W4 O44 W3 121.7(6) . . ?
W32 O45 W34 123.2(6) . . ?
W23 O46 W17 90.6(4) . . ?
P3 O46 W17 128.0(6) . . ?
P3 O46 W23 129.8(6) . . ?
W28 O47 W19 161.1(6) . . ?
W13 O48 Cf1 138.3(6) . . ?
W29 O49 W27 157.6(7) . . ?
W22 O50 W9 162.1(7) . . ?
W7 O51 Cf1 157.3(7) . . ?
W33 O52 W31 151.0(7) . . ?
W9 O53 W15 150.8(7) . . ?
W12 O54 W15 117.8(5) . . ?
W16 O55 W2 162.0(8) . . ?
W34 O56 W27 146.8(7) . . ?
W27 O57 W5 161.4(7) . . ?
W12 O58 Cf1 138.0(6) . . ?
W16 O59 W21 89.4(4) . . ?
P3 O59 W16 128.9(6) . . ?
P3 O59 W21 130.2(6) . . ?
W17 O60 W23 121.0(6) . . ?
W34 O61 W29 148.9(7) . . ?
W21 O62 W7 161.0(7) . . ?
W25 O63 W30 123.4(6) . . ?
W32 O64 W26 151.8(8) . . ?
W33 O65 W32 124.4(7) . . ?
W29 O66 W26 90.8(4) . . ?
P4 O66 W26 127.2(6) . . ?
P4 O66 W29 131.5(6) . . ?
W26 O67 W14 162.3(8) . . ?
W31 O68 W27 122.6(6) . . ?
W4 O69 W1 151.4(6) . . ?
W2 O70 W7 92.1(4) . . ?
P1 O70 W2 128.7(6) . . ?
P1 O70 W7 126.0(6) . . ?
W9 O71 W19 89.9(4) . . ?
P2 O71 W9 126.2(7) . . ?
P2 O71 W19 123.8(6) . . ?
W30 O72 W23 149.9(6) . . ?
W9 O73 W14 148.1(6) . . ?
W31 O75 W28 152.1(7) . . ?
W3 O77 W4 90.6(3) . . ?
P1 O77 W3 125.7(6) . . ?
P1 O77 W4 124.6(6) . . ?
W26 O78 W29 120.5(6) . . ?
W15 O80 Cf1 136.0(6) . . ?
W22 O81 W28 91.0(4) . . ?
P4 O81 W22 128.3(7) . . ?
P4 O81 W28 127.7(6) . . ?
W27 O82 W31 90.0(4) . . ?
P4 O82 W27 129.5(7) . . ?
P4 O82 W31 128.3(7) . . ?
W1 O84 Cf1 138.8(6) . . ?
W16 O85 W21 121.2(5) . . ?
W26 O86 W22 152.7(7) . . ?
W23 O89 W10 159.6(7) . . ?
W33 O90 W34 122.0(6) . . ?
W18 O101 Cf1 157.7(6) . . ?
W10 O102 Cf1 158.0(6) . . ?
W24 O114 W25 92.3(4) . . ?
W24 O114 W30 92.3(4) . . ?
W25 O114 W30 92.1(4) . . ?
P3 O114 W24 125.6(6) . . ?
P3 O114 W25 124.9(6) . . ?
P3 O114 W30 120.4(6) . . ?
W32 O118 W33 90.9(4) . . ?
W34 O118 W32 92.8(4) . . ?
W34 O118 W33 92.8(4) . . ?
P4 O118 W32 124.4(6) . . ?
P4 O118 W33 124.6(7) . . ?
P4 O118 W34 122.2(7) . . ?

loop_
_geom_bond_atom_site_label_1
_geom_bond_atom_site_label_2
_geom_bond_distance
_geom_bond_site_symmetry_2
_geom_bond_publ_flag
Cf1 O41 2.430(10) . ?
Cf1 O48 2.465(13) . ?
Cf1 O51 2.382(11) . ?
Cf1 O58 2.363(11) . ?
Cf1 O80 2.434(12) . ?
Cf1 O84 2.467(12) . ?
Cf1 O101 2.481(11) . ?
Cf1 O102 2.391(11) . ?
W1 O1 2.301(10) . ?
W1 O11 1.921(12) . ?
W1 O13 1.911(13) . ?
W1 O69 2.097(11) . ?
W1 O84 1.738(12) . ?
W1 O108 1.697(11) . ?
W2 O13 1.924(13) . ?
W2 O14 1.909(10) . ?
W2 O21 1.877(11) . ?
W2 O55 1.915(12) . ?
W2 O70 2.307(11) . ?
W2 O109 1.719(11) . ?
W3 O3 1.860(11) . ?
W3 O16 1.804(11) . ?
W3 O40 1.991(12) . ?
W3 O44 1.936(12) . ?
W3 O77 2.354(10) . ?
W3 O98 1.722(12) . ?
W4 O21 1.932(11) . ?
W4 O26 2.011(11) . ?
W4 O44 1.904(12) . ?
W4 O69 1.805(10) . ?
W4 O77 2.362(10) . ?
W4 O91 1.720(11) . ?
W5 O5 1.859(12) . ?
W5 O29 1.958(11) . ?
W5 O31 2.342(10) . ?
W5 O41 1.734(10) . ?
W5 O57 2.116(11) . ?
W5 O100 1.712(11) . ?
W6 O22 1.872(11) . ?
W6 O24 1.947(11) . ?
W6 O28 1.935(12) . ?
W6 O29 1.887(12) . ?
W6 O31 2.321(11) . ?
W6 O93 1.750(14) . ?
W7 O12 1.910(11) . ?
W7 O14 1.930(11) . ?
W7 O51 1.750(11) . ?
W7 O62 2.105(12) . ?
W7 O70 2.401(11) . ?
W7 O76 1.718(12) . ?
W8 O4 1.994(12) . ?
W8 O17 2.333(9) . ?
W8 O26 1.831(11) . ?
W8 O35 1.861(11) . ?
W8 O36 1.911(12) . ?
W8 O74 1.714(10) . ?
W9 O39 1.897(14) . ?
W9 O50 1.981(12) . ?
W9 O53 1.807(11) . ?
W9 O71 2.353(11) . ?
W9 O73 1.889(12) . ?
W9 O92 1.715(13) . ?
W10 O12 1.909(11) . ?
W10 O33 2.351(10) . ?
W10 O43 1.959(11) . ?
W10 O89 2.112(12) . ?
W10 O102 1.746(12) . ?
W10 O115 1.745(12) . ?
W11 O2 1.890(10) . ?
W11 O3 1.947(11) . ?
W11 O27 1.951(12) . ?
W11 O33 2.342(10) . ?
W11 O43 1.899(11) . ?
W11 O79 1.726(12) . ?
W12 O15 2.049(10) . ?
W12 O22 1.959(11) . ?
W12 O30 2.301(11) . ?
W12 O54 1.919(12) . ?
W12 O58 1.780(11) . ?
W12 O87 1.761(12) . ?
W13 O1 2.282(11) . ?
W13 O2 1.928(11) . ?
W13 O11 1.925(11) . ?
W13 O16 2.109(11) . ?
W13 O48 1.753(11) . ?
W13 O88 1.701(13) . ?
W14 O7 1.929(12) . ?
W14 O8 2.299(11) . ?
W14 O9 1.925(11) . ?
W14 O67 1.927(10) . ?
W14 O73 1.913(11) . ?
W14 O113 1.719(12) . ?
W15 O9 1.915(11) . ?
W15 O30 2.279(10) . ?
W15 O53 2.090(11) . ?
W15 O54 1.973(13) . ?
W15 O80 1.757(11) . ?
W15 O99 1.720(11) . ?
W16 O35 1.938(11) . ?
W16 O38 1.913(11) . ?
W16 O55 1.896(11) . ?
W16 O59 2.376(11) . ?
W16 O85 1.912(12) . ?
W16 O96 1.731(12) . ?
W17 O19 1.886(12) . ?
W17 O23 1.972(11) . ?
W17 O27 1.874(12) . ?
W17 O46 2.388(11) . ?
W17 O60 1.890(12) . ?
W17 O95 1.720(13) . ?
W18 O5 1.946(12) . ?
W18 O6 2.169(12) . ?
W18 O7 1.936(11) . ?
W18 O8 2.378(10) . ?
W18 O101 1.744(11) . ?
W18 O110 1.726(12) . ?
W19 O15 1.823(10) . ?
W19 O24 1.878(12) . ?
W19 O39 1.942(13) . ?
W19 O47 1.969(11) . ?
W19 O71 2.398(11) . ?
W19 O105 1.731(13) . ?
W20 O17 2.372(10) . ?
W20 O19 1.901(12) . ?
W20 O20 1.973(11) . ?
W20 O36 1.920(11) . ?
W20 O40 1.863(12) . ?
W20 O107 1.749(12) . ?
W21 O32 2.045(10) . ?
W21 O34 1.881(11) . ?
W21 O59 2.381(11) . ?
W21 O62 1.785(12) . ?
W21 O85 1.931(12) . ?
W21 O106 1.729(12) . ?
W22 O37 1.930(14) . ?
W22 O42 2.008(12) . ?
W22 O50 1.852(12) . ?
W22 O81 2.341(11) . ?
W22 O86 1.905(13) . ?
W22 O94 1.731(12) . ?
W23 O34 1.906(12) . ?
W23 O46 2.328(11) . ?
W23 O60 1.962(12) . ?
W23 O72 1.978(12) . ?
W23 O83 1.709(11) . ?
W23 O89 1.785(11) . ?
W24 O4 1.859(12) . ?
W24 O10 1.909(11) . ?
W24 O18 1.893(13) . ?
W24 O38 1.912(11) . ?
W24 O114 2.347(11) . ?
W24 O117 1.713(12) . ?
W25 O10 1.951(12) . ?
W25 O20 1.895(12) . ?
W25 O23 1.884(11) . ?
W25 O63 1.893(12) . ?
W25 O114 2.357(12) . ?
W25 O116 1.725(10) . ?
W26 O64 1.933(12) . ?
W26 O66 2.360(11) . ?
W26 O67 1.879(10) . ?
W26 O78 1.916(13) . ?
W26 O86 1.889(13) . ?
W26 O103 1.703(13) . ?
W27 O49 1.907(13) . ?
W27 O56 2.043(13) . ?
W27 O57 1.795(11) . ?
W27 O68 1.936(14) . ?
W27 O82 2.364(11) . ?
W27 O97 1.723(12) . ?
W28 O25 1.979(12) . ?
W28 O37 1.932(12) . ?
W28 O47 1.855(11) . ?
W28 O75 1.930(12) . ?
W28 O81 2.361(11) . ?
W28 O112 1.728(12) . ?
W29 O6 1.773(12) . ?
W29 O49 1.875(12) . ?
W29 O61 2.056(12) . ?
W29 O66 2.350(11) . ?
W29 O78 1.946(13) . ?
W29 O111 1.728(12) . ?
W30 O18 1.980(13) . ?
W30 O32 1.833(11) . ?
W30 O63 1.986(12) . ?
W30 O72 1.883(11) . ?
W30 O114 2.387(11) . ?
W30 O120 1.724(11) . ?
W31 O28 1.884(11) . ?
W31 O52 1.931(11) . ?
W31 O68 1.891(14) . ?
W31 O75 1.875(13) . ?
W31 O82 2.385(12) . ?
W31 O104 1.716(14) . ?
W32 O42 1.845(12) . ?
W32 O45 1.871(13) . ?
W32 O64 1.887(12) . ?
W32 O65 1.926(14) . ?
W32 O118 2.376(12) . ?
W32 O121 1.732(13) . ?
W33 O25 1.872(13) . ?
W33 O52 1.907(11) . ?
W33 O65 1.901(13) . ?
W33 O90 1.850(15) . ?
W33 O118 2.377(13) . ?
W33 O122 1.719(13) . ?
W34 O45 2.007(13) . ?
W34 O56 1.845(13) . ?
W34 O61 1.827(13) . ?
W34 O90 2.049(15) . ?
W34 O118 2.334(12) . ?
W34 O119 1.744(13) . ?
P1 O1 1.546(11) . ?
P1 O33 1.544(11) . ?
P1 O70 1.539(12) . ?
P1 O77 1.557(10) . ?
P2 O8 1.559(11) . ?
P2 O30 1.549(11) . ?
P2 O31 1.564(12) . ?
P2 O71 1.544(12) . ?
P3 O17 1.529(11) . ?
P3 O46 1.542(10) . ?
P3 O59 1.504(11) . ?
P3 O114 1.605(12) . ?
P4 O66 1.534(12) . ?
P4 O81 1.546(12) . ?
P4 O82 1.523(11) . ?
P4 O118 1.609(12) . ?

loop_
_geom_torsion_atom_site_label_1
_geom_torsion_atom_site_label_2
_geom_torsion_atom_site_label_3
_geom_torsion_atom_site_label_4
_geom_torsion
_geom_torsion_site_symmetry_1
_geom_torsion_site_symmetry_2
_geom_torsion_site_symmetry_3
_geom_torsion_site_symmetry_4
_geom_torsion_publ_flag
O1 W1 O84 Cf1 3.3(9) . . . . ?
O1 W13 O48 Cf1 -7.2(9) . . . . ?
O1 P1 O33 W10 65.8(8) . . . . ?
O1 P1 O33 W11 -64.3(8) . . . . ?
O1 P1 O70 W2 65.2(9) . . . . ?
O1 P1 O70 W7 -64.6(9) . . . . ?
O1 P1 O77 W3 59.9(8) . . . . ?
O1 P1 O77 W4 -60.9(8) . . . . ?
O2 W11 O43 W10 76.3(7) . . . . ?
O2 W13 O48 Cf1 -91.7(10) . . . . ?
O3 W3 O16 W13 -25.0(14) . . . . ?
O3 W11 O2 W13 39.3(16) . . . . ?
O3 W11 O43 W10 -11.6(16) . . . . ?
O4 W8 O26 W4 -59(4) . . . . ?
O4 W8 O35 W16 33.3(14) . . . . ?
O4 W24 O18 W30 -8.0(18) . . . . ?
O5 W5 O41 Cf1 0.3(16) . . . . ?
O5 W18 O101 Cf1 0.8(19) . . . . ?
O6 W18 O101 Cf1 -70(3) . . . . ?
O6 W29 O49 W27 -114.0(19) . . . . ?
O7 W18 O101 Cf1 -154.1(18) . . . . ?
O8 W18 O101 Cf1 -82.8(18) . . . . ?
O8 P2 O30 W12 174.0(6) . . . . ?
O8 P2 O30 W15 -52.1(9) . . . . ?
O8 P2 O31 W5 -54.1(8) . . . . ?
O8 P2 O31 W6 176.8(6) . . . . ?
O8 P2 O71 W9 60.4(9) . . . . ?
O8 P2 O71 W19 179.5(6) . . . . ?
O9 W15 O80 Cf1 92.9(9) . . . . ?
O10 W24 O4 W8 -131.3(15) . . . . ?
O10 W24 O18 W30 74.5(8) . . . . ?
O10 W25 O20 W20 131.6(15) . . . . ?
O10 W25 O23 W17 -52(2) . . . . ?
O10 W25 O63 W30 -75.3(7) . . . . ?
O11 W1 O84 Cf1 -68.8(10) . . . . ?
O11 W13 O48 Cf1 65.1(10) . . . . ?
O12 W7 O51 Cf1 -7.6(16) . . . . ?
O12 W10 O102 Cf1 7.3(17) . . . . ?
O13 W1 O84 Cf1 88.5(10) . . . . ?
O13 W2 O21 W4 25.3(11) . . . . ?
O14 W2 O21 W4 -57.0(19) . . . . ?
O14 W7 O51 Cf1 -161.6(16) . . . . ?
O15 W12 O58 Cf1 -22(3) . . . . ?
O15 W19 O24 W6 22.9(11) . . . . ?
O16 W3 O3 W11 20.4(12) . . . . ?
O16 W13 O48 Cf1 -24(3) . . . . ?
O17 W8 O26 W4 -73(2) . . . . ?
O17 W8 O35 W16 -47.3(14) . . . . ?
O17 W20 O40 W3 73(2) . . . . ?
O17 P3 O46 W17 -51.8(9) . . . . ?
O17 P3 O46 W23 176.4(7) . . . . ?
O17 P3 O59 W16 52.7(10) . . . . ?
O17 P3 O59 W21 -175.6(7) . . . . ?
O17 P3 O114 W24 -60.5(8) . . . . ?
O17 P3 O114 W25 63.5(8) . . . . ?
O17 P3 O114 W30 -179.0(6) . . . . ?
O18 W24 O4 W8 -49(2) . . . . ?
O18 W30 O32 W21 -135.2(12) . . . . ?
O18 W30 O72 W23 56(2) . . . . ?
O19 W17 O27 W11 2(2) . . . . ?
O19 W17 O60 W23 -21.3(17) . . . . ?
O19 W20 O40 W3 -12(2) . . . . ?
O20 W20 O40 W3 57(4) . . . . ?
O20 W25 O23 W17 25.6(14) . . . . ?
O20 W25 O63 W30 -1.1(18) . . . . ?
O21 W4 O69 W1 28.6(14) . . . . ?
O22 W6 O29 W5 76.2(7) . . . . ?
O22 W12 O58 Cf1 -90.7(10) . . . . ?
O23 W17 O19 W20 33.0(16) . . . . ?
O23 W17 O27 W11 -75(3) . . . . ?
O23 W17 O60 W23 -91.2(7) . . . . ?
O23 W25 O20 W20 -26.7(15) . . . . ?
O23 W25 O63 W30 82.8(8) . . . . ?
O24 W6 O22 W12 37.0(16) . . . . ?
O24 W6 O29 W5 -13.5(17) . . . . ?
O24 W19 O15 W12 -24.6(14) . . . . ?
O25 W28 O47 W19 79(3) . . . . ?
O25 W33 O90 W34 -0.4(19) . . . . ?
O26 W4 O69 W1 -35(3) . . . . ?
O26 W8 O35 W16 -132.8(14) . . . . ?
O27 W11 O2 W13 -26(3) . . . . ?
O27 W11 O43 W10 -88.2(7) . . . . ?
O27 W17 O19 W20 -131.0(17) . . . . ?
O27 W17 O60 W23 72.6(7) . . . . ?
O28 W6 O22 W12 -26(3) . . . . ?
O28 W6 O29 W5 -88.9(7) . . . . ?
O28 W31 O68 W27 73.7(7) . . . . ?
O28 W31 O75 W28 -133.0(15) . . . . ?
O29 W5 O5 W18 -93.7(14) . . . . ?
O29 W5 O41 Cf1 156.5(16) . . . . ?
O29 W6 O22 W12 -122.2(16) . . . . ?
O30 W12 O58 Cf1 -6.2(9) . . . . ?
O30 W15 O80 Cf1 7.4(9) . . . . ?
O30 P2 O8 W14 66.0(8) . . . . ?
O30 P2 O8 W18 -64.3(8) . . . . ?
O30 P2 O31 W5 64.1(9) . . . . ?
O30 P2 O31 W6 -65.1(8) . . . . ?
O30 P2 O71 W9 -57.1(9) . . . . ?
O30 P2 O71 W19 62.0(8) . . . . ?
O31 W5 O5 W18 -68.6(11) . . . . ?
O31 W5 O41 Cf1 85.3(16) . . . . ?
O31 W6 O22 W12 -49.9(16) . . . . ?
O31 W6 O29 W5 -3.3(6) . . . . ?
O31 P2 O8 W14 -175.1(6) . . . . ?
O31 P2 O8 W18 54.7(8) . . . . ?
O31 P2 O30 W12 54.5(8) . . . . ?
O31 P2 O30 W15 -171.6(7) . . . . ?
O31 P2 O71 W9 -177.4(6) . . . . ?
O31 P2 O71 W19 -58.3(9) . . . . ?
O32 W21 O34 W23 46.8(16) . . . . ?
O32 W21 O62 W7 -90(3) . . . . ?
O32 W30 O72 W23 -28.2(13) . . . . ?
O33 W10 O102 Cf1 91.9(17) . . . . ?
O33 W11 O2 W13 -46.1(15) . . . . ?
O33 W11 O43 W10 -2.7(6) . . . . ?
O33 P1 O1 W1 -171.1(7) . . . . ?
O33 P1 O1 W13 52.6(9) . . . . ?
O33 P1 O70 W2 -176.4(6) . . . . ?
O33 P1 O70 W7 53.8(9) . . . . ?
O33 P1 O77 W3 -57.3(8) . . . . ?
O33 P1 O77 W4 -178.1(6) . . . . ?
O34 W21 O62 W7 -9(2) . . . . ?
O34 W23 O89 W10 9(2) . . . . ?
O35 W8 O26 W4 12(2) . . . . ?
O35 W16 O55 W2 -1(2) . . . . ?
O36 W8 O26 W4 -146(2) . . . . ?
O36 W8 O35 W16 -30(2) . . . . ?
O36 W20 O40 W3 146(2) . . . . ?
O37 W22 O50 W9 -154(2) . . . . ?
O37 W28 O47 W19 162(2) . . . . ?
O38 W16 O55 W2 64(3) . . . . ?
O38 W24 O4 W8 26.3(15) . . . . ?
O38 W24 O18 W30 -83.2(7) . . . . ?
O39 W9 O53 W15 -125.7(15) . . . . ?
O39 W9 O73 W14 74(2) . . . . ?
O39 W19 O15 W12 133.0(14) . . . . ?
O39 W19 O24 W6 -72.1(18) . . . . ?
O40 W3 O3 W11 -144.6(12) . . . . ?
O40 W3 O16 W13 47(3) . . . . ?
O41 W5 O5 W18 20.4(11) . . . . ?
O42 W22 O50 W9 -66(3) . . . . ?
O42 W32 O45 W34 -6(2) . . . . ?
O42 W32 O64 W26 -31.8(16) . . . . ?
O43 W10 O102 Cf1 163.9(17) . . . . ?
O43 W11 O2 W13 -118.7(16) . . . . ?
O44 W3 O3 W11 -79.9(17) . . . . ?
O44 W3 O16 W13 131.4(14) . . . . ?
O44 W4 O69 W1 -128.4(14) . . . . ?
O45 W32 O42 W22 -49(3) . . . . ?
O45 W32 O64 W26 125.4(16) . . . . ?
O45 W34 O56 W27 63(2) . . . . ?
O45 W34 O61 W29 -133.5(13) . . . . ?
O46 W17 O19 W20 -48.7(16) . . . . ?
O46 W17 O27 W11 -82(2) . . . . ?
O46 W17 O60 W23 -9.2(6) . . . . ?
O46 W23 O89 W10 94.5(19) . . . . ?
O46 P3 O17 W8 -177.3(6) . . . . ?
O46 P3 O17 W20 51.1(9) . . . . ?
O46 P3 O59 W16 179.9(7) . . . . ?
O46 P3 O59 W21 -48.4(10) . . . . ?
O46 P3 O114 W24 179.0(7) . . . . ?
O46 P3 O114 W25 -57.0(8) . . . . ?
O46 P3 O114 W30 60.4(8) . . . . ?
O47 W19 O15 W12 53(3) . . . . ?
O47 W19 O24 W6 -140.2(11) . . . . ?
O49 W27 O57 W5 3(2) . . . . ?
O49 W29 O6 W18 -2(2) . . . . ?
O50 W9 O39 W19 -85.3(8) . . . . ?
O50 W9 O53 W15 -34(3) . . . . ?
O50 W9 O73 W14 141.5(13) . . . . ?
O52 W31 O28 W6 -66(3) . . . . ?
O52 W31 O68 W27 -90.2(7) . . . . ?
O52 W31 O75 W28 31.8(15) . . . . ?
O52 W33 O25 W28 -22.1(15) . . . . ?
O52 W33 O90 W34 81.9(8) . . . . ?
O53 W9 O39 W19 79.7(8) . . . . ?
O53 W9 O73 W14 -24.9(13) . . . . ?
O53 W15 O80 Cf1 16(3) . . . . ?
O54 W12 O58 Cf1 66.8(10) . . . . ?
O54 W15 O80 Cf1 -65.3(9) . . . . ?
O55 W2 O21 W4 -140.7(11) . . . . ?
O56 W27 O57 W5 78(3) . . . . ?
O56 W34 O61 W29 24.8(13) . . . . ?
O57 W5 O5 W18 -148.1(11) . . . . ?
O57 W5 O41 Cf1 83(3) . . . . ?
O59 W16 O55 W2 82(2) . . . . ?
O59 W21 O34 W23 -31.6(16) . . . . ?
O59 W21 O62 W7 -94(2) . . . . ?
O59 P3 O17 W8 -50.5(9) . . . . ?
O59 P3 O17 W20 177.9(6) . . . . ?
O59 P3 O46 W17 -178.4(7) . . . . ?
O59 P3 O46 W23 49.8(10) . . . . ?
O59 P3 O114 W24 58.4(9) . . . . ?
O59 P3 O114 W25 -177.6(6) . . . . ?
O59 P3 O114 W30 -60.1(8) . . . . ?
O60 W17 O19 W20 -37(3) . . . . ?
O60 W17 O27 W11 -156(2) . . . . ?
O60 W23 O89 W10 167.8(19) . . . . ?
O61 W29 O6 W18 -77(3) . . . . ?
O61 W29 O49 W27 49.2(19) . . . . ?
O61 W34 O56 W27 -27.6(15) . . . . ?
O62 W7 O51 Cf1 -80(3) . . . . ?
O62 W21 O34 W23 -115.2(17) . . . . ?
O63 W25 O20 W20 58(2) . . . . ?
O63 W25 O23 W17 -131.0(14) . . . . ?
O63 W30 O32 W21 -66(2) . . . . ?
O63 W30 O72 W23 128.4(13) . . . . ?
O64 W26 O67 W14 66(3) . . . . ?
O64 W26 O86 W22 -37.6(17) . . . . ?
O64 W32 O42 W22 28.7(16) . . . . ?
O64 W32 O45 W34 -82.3(8) . . . . ?
O65 W32 O42 W22 -128.6(16) . . . . ?
O65 W32 O45 W34 74.1(8) . . . . ?
O65 W32 O64 W26 42(3) . . . . ?
O65 W33 O25 W28 135.6(16) . . . . ?
O65 W33 O90 W34 -74.7(8) . . . . ?
O66 W26 O67 W14 86(2) . . . . ?
O66 W26 O86 W22 45.6(17) . . . . ?
O66 W29 O6 W18 -87(2) . . . . ?
O66 W29 O49 W27 -29.1(19) . . . . ?
O66 P4 O81 W22 -51.1(10) . . . . ?
O66 P4 O81 W28 179.1(7) . . . . ?
O66 P4 O82 W27 48.6(10) . . . . ?
O66 P4 O82 W31 179.3(7) . . . . ?
O66 P4 O118 W32 61.6(9) . . . . ?
O66 P4 O118 W33 -178.8(6) . . . . ?
O66 P4 O118 W34 -58.5(8) . . . . ?
O67 W26 O86 W22 127.2(17) . . . . ?
O68 W27 O57 W5 161(2) . . . . ?
O68 W31 O28 W6 -153(2) . . . . ?
O68 W31 O75 W28 -45(2) . . . . ?
O69 W1 O84 Cf1 12(3) . . . . ?
O70 W2 O21 W4 -55.3(10) . . . . ?
O70 W7 O51 Cf1 -91.1(16) . . . . ?
O70 P1 O1 W1 -50.5(9) . . . . ?
O70 P1 O1 W13 173.2(7) . . . . ?
O70 P1 O33 W10 -53.4(8) . . . . ?
O70 P1 O33 W11 176.6(6) . . . . ?
O70 P1 O77 W3 178.6(6) . . . . ?
O70 P1 O77 W4 57.8(8) . . . . ?
O71 W9 O39 W19 -3.5(7) . . . . ?
O71 W9 O53 W15 -51.4(14) . . . . ?
O71 W9 O73 W14 59.8(12) . . . . ?
O71 W19 O15 W12 60.3(13) . . . . ?
O71 W19 O24 W6 -58.9(11) . . . . ?
O71 P2 O8 W14 -51.9(9) . . . . ?
O71 P2 O8 W18 177.9(6) . . . . ?
O71 P2 O30 W12 -67.4(8) . . . . ?
O71 P2 O30 W15 66.5(9) . . . . ?
O71 P2 O31 W5 -176.1(7) . . . . ?
O71 P2 O31 W6 54.8(9) . . . . ?
O72 W23 O89 W10 82(3) . . . . ?
O72 W30 O32 W21 21.8(12) . . . . ?
O73 W9 O39 W19 -18.5(18) . . . . ?
O73 W9 O53 W15 31.2(15) . . . . ?
O74 W8 O26 W4 115(2) . . . . ?
O74 W8 O35 W16 126.8(14) . . . . ?
O75 W28 O47 W19 3(2) . . . . ?
O75 W31 O28 W6 4(2) . . . . ?
O75 W31 O68 W27 -14.4(18) . . . . ?
O76 W7 O51 Cf1 97.3(16) . . . . ?
O77 W3 O3 W11 -61.9(11) . . . . ?
O77 W3 O16 W13 58.7(13) . . . . ?
O77 W4 O69 W1 -55.6(14) . . . . ?
O77 P1 O1 W1 69.6(8) . . . . ?
O77 P1 O1 W13 -66.6(9) . . . . ?
O77 P1 O33 W10 -177.4(6) . . . . ?
O77 P1 O33 W11 52.5(8) . . . . ?
O77 P1 O70 W2 -52.5(9) . . . . ?
O77 P1 O70 W7 177.8(6) . . . . ?
O78 W26 O67 W14 161(2) . . . . ?
O78 W26 O86 W22 45(3) . . . . ?
O78 W29 O6 W18 -160(2) . . . . ?
O78 W29 O49 W27 -8(3) . . . . ?
O79 W11 O2 W13 141.4(16) . . . . ?
O79 W11 O43 W10 175.2(7) . . . . ?
O81 W22 O50 W9 -80(2) . . . . ?
O81 W28 O47 W19 88(2) . . . . ?
O81 P4 O66 W26 51.2(9) . . . . ?
O81 P4 O66 W29 -174.8(7) . . . . ?
O81 P4 O82 W27 176.2(7) . . . . ?
O81 P4 O82 W31 -53.1(9) . . . . ?
O81 P4 O118 W32 -59.5(10) . . . . ?
O81 P4 O118 W33 60.1(8) . . . . ?
O81 P4 O118 W34 -179.6(7) . . . . ?
O82 W27 O57 W5 88(2) . . . . ?
O82 W31 O28 W6 -80(2) . . . . ?
O82 W31 O68 W27 -8.2(6) . . . . ?
O82 W31 O75 W28 -50.6(15) . . . . ?
O82 P4 O66 W26 178.0(7) . . . . ?
O82 P4 O66 W29 -48.0(10) . . . . ?
O82 P4 O81 W22 -177.8(7) . . . . ?
O82 P4 O81 W28 52.5(10) . . . . ?
O82 P4 O118 W32 -179.4(7) . . . . ?
O82 P4 O118 W33 -59.8(9) . . . . ?
O82 P4 O118 W34 60.5(9) . . . . ?
O83 W23 O89 W10 -93(2) . . . . ?
O85 W16 O55 W2 156(2) . . . . ?
O85 W21 O34 W23 -6(3) . . . . ?
O85 W21 O62 W7 -167(2) . . . . ?
O86 W22 O50 W9 5(2) . . . . ?
O86 W26 O67 W14 0(2) . . . . ?
O87 W12 O58 Cf1 166.2(10) . . . . ?
O88 W13 O48 Cf1 166.7(10) . . . . ?
O89 W10 O102 Cf1 89(3) . . . . ?
O90 W33 O25 W28 61(2) . . . . ?
O90 W34 O56 W27 129.9(15) . . . . ?
O90 W34 O61 W29 -64.9(19) . . . . ?
O91 W4 O69 W1 131.2(14) . . . . ?
O92 W9 O39 W19 179.6(8) . . . . ?
O92 W9 O53 W15 133.4(15) . . . . ?
O92 W9 O73 W14 -123.8(13) . . . . ?
O93 W6 O22 W12 138.5(16) . . . . ?
O93 W6 O29 W5 173.7(7) . . . . ?
O94 W22 O50 W9 107(2) . . . . ?
O95 W17 O19 W20 130.5(16) . . . . ?
O95 W17 O27 W11 106(2) . . . . ?
O95 W17 O60 W23 171.0(7) . . . . ?
O96 W16 O55 W2 -103(2) . . . . ?
O97 W27 O57 W5 -99(2) . . . . ?
O98 W3 O3 W11 122.5(12) . . . . ?
O98 W3 O16 W13 -129.3(13) . . . . ?
O99 W15 O80 Cf1 -165.9(9) . . . . ?
O100 W5 O5 W18 124.8(11) . . . . ?
O100 W5 O41 Cf1 -104.1(16) . . . . ?
O103 W26 O67 W14 -102(2) . . . . ?
O103 W26 O86 W22 -134.0(17) . . . . ?
O104 W31 O28 W6 106(2) . . . . ?
O104 W31 O68 W27 172.3(7) . . . . ?
O104 W31 O75 W28 128.6(15) . . . . ?
O105 W19 O15 W12 -126.9(14) . . . . ?
O105 W19 O24 W6 124.6(11) . . . . ?
O106 W21 O34 W23 141.9(16) . . . . ?
O106 W21 O62 W7 95(2) . . . . ?
O107 W20 O40 W3 -115(2) . . . . ?
O108 W1 O84 Cf1 -167.4(10) . . . . ?
O109 W2 O21 W4 123.0(11) . . . . ?
O110 W18 O101 Cf1 105.4(19) . . . . ?
O111 W29 O6 W18 101(2) . . . . ?
O111 W29 O49 W27 142.5(19) . . . . ?
O112 W28 O47 W19 -99(2) . . . . ?
O114 W24 O4 W8 -58.5(15) . . . . ?
O114 W24 O18 W30 1.7(6) . . . . ?
O114 W25 O20 W20 59.5(14) . . . . ?
O114 W25 O23 W17 -57.7(14) . . . . ?
O114 W25 O63 W30 -3.1(6) . . . . ?
O114 W30 O32 W21 -64.3(12) . . . . ?
O114 W30 O72 W23 57.3(13) . . . . ?
O114 P3 O17 W8 65.5(8) . . . . ?
O114 P3 O17 W20 -66.1(8) . . . . ?
O114 P3 O46 W17 64.0(9) . . . . ?
O114 P3 O46 W23 -67.8(9) . . . . ?
O114 P3 O59 W16 -62.1(9) . . . . ?
O114 P3 O59 W21 69.6(9) . . . . ?
O115 W10 O102 Cf1 -96.0(17) . . . . ?
O116 W25 O20 W20 -129.5(14) . . . . ?
O116 W25 O23 W17 126.7(14) . . . . ?
O116 W25 O63 W30 -174.1(7) . . . . ?
O117 W24 O4 W8 127.5(15) . . . . ?
O117 W24 O18 W30 175.2(8) . . . . ?
O118 W32 O42 W22 -56.4(16) . . . . ?
O118 W32 O45 W34 2.2(7) . . . . ?
O118 W32 O64 W26 52.9(15) . . . . ?
O118 W33 O25 W28 62.7(15) . . . . ?
O118 W33 O90 W34 -2.4(6) . . . . ?
O118 W34 O56 W27 58.4(15) . . . . ?
O118 W34 O61 W29 -62.1(12) . . . . ?
O118 P4 O66 W26 -65.9(9) . . . . ?
O118 P4 O66 W29 68.1(9) . . . . ?
O118 P4 O81 W22 65.4(9) . . . . ?
O118 P4 O81 W28 -64.4(9) . . . . ?
O118 P4 O82 W27 -66.9(10) . . . . ?
O118 P4 O82 W31 63.7(9) . . . . ?
O119 W34 O56 W27 -131.4(15) . . . . ?
O119 W34 O61 W29 126.6(13) . . . . ?
O120 W30 O32 W21 125.3(12) . . . . ?
O120 W30 O72 W23 -131.1(13) . . . . ?
O121 W32 O42 W22 130.0(16) . . . . ?
O121 W32 O45 W34 175.5(8) . . . . ?
O121 W32 O64 W26 -130.2(16) . . . . ?
O122 W33 O25 W28 -124.7(15) . . . . ?
O122 W33 O90 W34 -174.9(8) . . . . ?

loop_
_smtbx_masks_void_nr
_smtbx_masks_void_average_x
_smtbx_masks_void_average_y
_smtbx_masks_void_average_z
_smtbx_masks_void_volume
_smtbx_masks_void_count_electrons
_smtbx_masks_void_content
1 -0.100 0.131 0.689 16.0 0.0 ?
2 0.000 0.500 0.500 266.5 20.5 ?
3 0.100 0.869 0.311 16.0 5.2 ?
4 0.244 0.546 0.029 113.5 0.7 ?
5 0.500 1.000 1.000 266.5 20.5 ?
6 0.256 0.046 0.471 113.5 0.0 ?
7 0.400 0.369 0.189 16.0 3.7 ?
8 0.600 0.631 0.811 16.0 2.0 ?
9 0.744 0.954 0.529 113.5 10.8 ?
10 0.756 0.454 0.971 113.5 4.6 ?
